data_7102128
loop_
_publ_author_name
'Shukla, Ruchi'
'Lindeman, Sergey V'
'Rathore, Rajendra'

_publ_section_title
;
 Binding of an acetonitrile molecule inside the ethereal cavity of a
 hexaarylbenzene-based receptor via a synergy of C-H...O/C-H...pi
 interactions.
;
_journal_issue 36
_journal_name_full 'Chemical communications (Cambridge, England)'
_journal_page_first 3717
_journal_page_last 3719
_journal_paper_doi 10.1039/b707237f
_journal_year 2007
_chemical_formula_sum 'C75 H88.5 N1.5 O6.13'
_chemical_formula_weight 1108.97
_chemical_name_systematic
;
?
;
_space_group_IT_number 2
_symmetry_cell_setting triclinic
_symmetry_space_group_name_Hall '-P 1'
_symmetry_space_group_name_H-M 'P -1'
_atom_sites_solution_hydrogens difmap
_atom_sites_solution_primary direct
_atom_sites_solution_secondary difmap
_audit_creation_method SHELXL-97
_cell_angle_alpha 107.8180(10)
_cell_angle_beta 92.4520(10)
_cell_angle_gamma 102.2070(10)
_cell_formula_units_Z 4
_cell_length_a 14.1227(6)
_cell_length_b 21.6227(10)
_cell_length_c 23.5476(10)
_cell_measurement_reflns_used 5486
_cell_measurement_temperature 100(2)
_cell_measurement_theta_max 26
_cell_measurement_theta_min 2
_cell_volume 6646.3(5)
_computing_cell_refinement 'SAINT v7.23A (Bruker, 2005)'
_computing_data_collection 'APEX2 v2.0-2 (Bruker, 2005)'
_computing_data_reduction 'SADABS-2004/1 (Bruker, 2005)'
_computing_molecular_graphics 'XP v5.1 (Bruker, 1998)'
_computing_publication_material 'XCIF v6.12 (Bruker, 2001)'
_computing_structure_refinement 'XH/SHELXTL v6.12 (Bruker, 2001)'
_computing_structure_solution 'XM-2004/1 (Bruker, 2004)'
_diffrn_ambient_temperature 100(2)
_diffrn_measured_fraction_theta_full 0.991
_diffrn_measured_fraction_theta_max 0.991
_diffrn_measurement_device_type 'Bruker APEX2 CCD detector'
_diffrn_measurement_method '\w scans'
_diffrn_radiation_monochromator graphite
_diffrn_radiation_source 'fine-focus sealed tube'
_diffrn_radiation_type MoK\a
_diffrn_radiation_wavelength 0.71073
_diffrn_reflns_av_R_equivalents 0.0259
_diffrn_reflns_av_sigmaI/netI 0.0275
_diffrn_reflns_limit_h_max 17
_diffrn_reflns_limit_h_min -17
_diffrn_reflns_limit_k_max 25
_diffrn_reflns_limit_k_min -27
_diffrn_reflns_limit_l_max 29
_diffrn_reflns_limit_l_min 0
_diffrn_reflns_number 73492
_diffrn_reflns_theta_full 26.40
_diffrn_reflns_theta_max 26.40
_diffrn_reflns_theta_min 1.49
_exptl_absorpt_coefficient_mu 0.069
_exptl_absorpt_correction_T_max 0.9857
_exptl_absorpt_correction_T_min 0.9670
_exptl_absorpt_correction_type multi-scan
_exptl_crystal_colour colorless
_exptl_crystal_density_diffrn 1.108
_exptl_crystal_density_method 'not measured'
_exptl_crystal_description block
_exptl_crystal_F_000 2392
_exptl_crystal_size_max 0.49
_exptl_crystal_size_mid 0.37
_exptl_crystal_size_min 0.21
_refine_diff_density_max 0.852
_refine_diff_density_min -0.511
_refine_diff_density_rms 0.046
_refine_ls_extinction_method none
_refine_ls_goodness_of_fit_ref 1.071
_refine_ls_hydrogen_treatment mixed
_refine_ls_matrix_type full
_refine_ls_number_parameters 1533
_refine_ls_number_reflns 27031
_refine_ls_number_restraints 24
_refine_ls_restrained_S_all 1.080
_refine_ls_R_factor_all 0.0719
_refine_ls_R_factor_gt 0.0584
_refine_ls_shift/su_max 0.095
_refine_ls_shift/su_mean 0.001
_refine_ls_structure_factor_coef Fsqd
_refine_ls_weighting_details 'calc w=1/[\s^2^(Fo^2^)+(0.0805P)^2^+3.1364P] where P=(Fo^2^+2Fc^2^)/3'
_refine_ls_weighting_scheme calc
_refine_ls_wR_factor_gt 0.1561
_refine_ls_wR_factor_ref 0.1641
_reflns_number_gt 21380
_reflns_number_total 27031
_reflns_threshold_expression >2sigma(I)
_cod_data_source_file b707237f.txt
_cod_data_source_block raj123
_cod_original_formula_sum 'C75 H88.50 N1.50 O6.13'
_cod_database_code 7102128

loop_
_symmetry_equiv_pos_as_xyz
'x, y, z'
'-x, -y, -z'

loop_
_atom_site_label
_atom_site_type_symbol
_atom_site_fract_x
_atom_site_fract_y
_atom_site_fract_z
_atom_site_U_iso_or_equiv
_atom_site_adp_type
_atom_site_occupancy
_atom_site_symmetry_multiplicity
_atom_site_calc_flag
_atom_site_refinement_flags
_atom_site_disorder_assembly
_atom_site_disorder_group
O1 O 0.68118(13) -0.02065(8) 0.66514(7) 0.0561(4) Uani 1 1 d . B .
O2 O 0.87092(15) 0.07906(11) 0.69971(10) 0.0796(6) Uani 1 1 d . . .
O3 O 0.87303(9) 0.24775(7) 0.71795(5) 0.0325(3) Uani 1 1 d . . .
O4 O 0.68393(9) 0.27741(7) 0.69682(6) 0.0333(3) Uani 1 1 d . . .
O5 O 0.47470(10) 0.17208(7) 0.66581(6) 0.0375(3) Uani 1 1 d . . .
O6 O 0.48259(11) 0.03098(7) 0.64404(6) 0.0443(4) Uani 1 1 d . . .
C1 C 0.63268(14) 0.07732(9) 0.76117(8) 0.0320(4) Uani 1 1 d . . .
C2 C 0.73139(14) 0.10961(9) 0.77635(8) 0.0319(4) Uani 1 1 d . . .
C3 C 0.76154(13) 0.17904(9) 0.78675(8) 0.0290(4) Uani 1 1 d . . .
C4 C 0.69138(13) 0.21536(9) 0.78328(7) 0.0273(4) Uani 1 1 d . . .
C5 C 0.59171(13) 0.18297(9) 0.76900(7) 0.0275(4) Uani 1 1 d . . .
C6 C 0.56261(13) 0.11376(9) 0.75743(8) 0.0296(4) Uani 1 1 d . . .
C7 C 0.59887(15) 0.00343(9) 0.75076(10) 0.0400(5) Uani 1 1 d . B .
C8 C 0.54042(15) -0.01851(10) 0.78998(11) 0.0438(5) Uani 1 1 d . . .
H8A H 0.5252 0.0139 0.8236 0.053 Uiso 1 1 calc R A 1
C9 C 0.50290(18) -0.08612(11) 0.78236(14) 0.0604(7) Uani 0.50 1 d PD B 1
C13 C 0.4368(4) -0.1052(3) 0.8346(3) 0.0528(16) Uiso 0.50 1 d PD B 1
H13B H 0.4566 -0.1450 0.8399 0.063 Uiso 0.50 1 calc PR B 1
C14 C 0.4450(4) -0.0584(3) 0.8954(3) 0.0683(15) Uiso 0.50 1 d PD B 1
H14D H 0.4000 -0.0787 0.9189 0.103 Uiso 0.50 1 calc PR B 1
H14E H 0.4284 -0.0172 0.8936 0.103 Uiso 0.50 1 calc PR B 1
H14F H 0.5120 -0.0479 0.9146 0.103 Uiso 0.50 1 calc PR B 1
C15 C 0.3307(5) -0.1313(4) 0.8063(3) 0.071(2) Uiso 0.50 1 d PD B 1
H15D H 0.2895 -0.1423 0.8360 0.107 Uiso 0.50 1 calc PR B 1
H15E H 0.3250 -0.1715 0.7716 0.107 Uiso 0.50 1 calc PR B 1
H15F H 0.3097 -0.0969 0.7934 0.107 Uiso 0.50 1 calc PR B 1
C9B C 0.50290(18) -0.08612(11) 0.78236(14) 0.0604(7) Uani 0.50 1 d PD B 2
C13B C 0.4390(4) -0.1118(3) 0.8154(3) 0.0572(18) Uiso 0.50 1 d PD B 2
H13C H 0.4295 -0.0714 0.8473 0.069 Uiso 0.50 1 calc PR B 2
C14B C 0.4869(7) -0.1476(5) 0.8498(4) 0.114(3) Uiso 0.50 1 d PD B 2
H14G H 0.5512 -0.1197 0.8691 0.171 Uiso 0.50 1 calc PR B 2
H14H H 0.4944 -0.1901 0.8221 0.171 Uiso 0.50 1 calc PR B 2
H14I H 0.4463 -0.1563 0.8805 0.171 Uiso 0.50 1 calc PR B 2
C15B C 0.3386(6) -0.1486(5) 0.7879(4) 0.088(3) Uiso 0.50 1 d PD B 2
H15G H 0.3114 -0.1233 0.7659 0.131 Uiso 0.50 1 calc PR B 2
H15H H 0.2979 -0.1544 0.8194 0.131 Uiso 0.50 1 calc PR B 2
H15I H 0.3401 -0.1926 0.7601 0.131 Uiso 0.50 1 calc PR B 2
C10 C 0.5251(2) -0.13187(12) 0.73277(16) 0.0711(9) Uani 1 1 d . . .
H10B H 0.4997 -0.1782 0.7259 0.085 Uiso 1 1 calc R B 1
C11 C 0.5829(2) -0.11217(12) 0.69305(14) 0.0666(8) Uani 1 1 d . B .
H11B H 0.5970 -0.1449 0.6593 0.080 Uiso 1 1 calc R . .
C12 C 0.62129(17) -0.04441(11) 0.70188(11) 0.0484(6) Uani 1 1 d . . .
C16 C 0.6981(2) -0.06832(14) 0.61153(12) 0.0691(8) Uani 1 1 d . . .
H16C H 0.6368 -0.0881 0.5839 0.083 Uiso 1 1 calc R B .
H16D H 0.7196 -0.1048 0.6216 0.083 Uiso 1 1 calc R . .
C17 C 0.7738(3) -0.03551(17) 0.58164(14) 0.0827(10) Uani 1 1 d . B .
H17C H 0.7588 0.0067 0.5802 0.099 Uiso 1 1 calc R . .
H17D H 0.7707 -0.0649 0.5397 0.099 Uiso 1 1 calc R . .
C18 C 0.8769(3) -0.0200(2) 0.6120(2) 0.131(2) Uani 1 1 d . . .
H18C H 0.8773 -0.0477 0.6385 0.158 Uiso 1 1 calc R B .
H18D H 0.9194 -0.0342 0.5805 0.158 Uiso 1 1 calc R . .
C19 C 0.9218(3) 0.0521(3) 0.64888(18) 0.1257(18) Uani 1 1 d . B .
H19C H 0.9899 0.0558 0.6639 0.151 Uiso 1 1 calc R . .
H19D H 0.9237 0.0800 0.6223 0.151 Uiso 1 1 calc R . .
C20 C 0.87095(19) 0.05433(14) 0.74731(13) 0.0607(7) Uani 1 1 d . . .
C21 C 0.9340(2) 0.01515(17) 0.75921(19) 0.0910(13) Uani 1 1 d . . .
H21B H 0.9838 0.0058 0.7343 0.109 Uiso 1 1 calc R . .
C22 C 0.9227(3) -0.00924(16) 0.80696(18) 0.0840(11) Uani 1 1 d . . .
H22B H 0.9655 -0.0351 0.8144 0.101 Uiso 1 1 calc R . .
C23 C 0.8530(2) 0.00236(12) 0.84326(14) 0.0654(8) Uani 1 1 d . . .
C24 C 0.79404(17) 0.04295(10) 0.83250(11) 0.0460(5) Uani 1 1 d . . .
H24B H 0.7461 0.0531 0.8587 0.055 Uiso 1 1 calc R . .
C25 C 0.80196(15) 0.06934(10) 0.78538(10) 0.0418(5) Uani 1 1 d . . .
C26 C 0.8390(3) -0.02943(14) 0.89301(16) 0.0833(11) Uani 1 1 d . . .
H26B H 0.8614 -0.0720 0.8794 0.100 Uiso 1 1 calc R . .
C27 C 0.9022(3) 0.01395(19) 0.95027(17) 0.0990(12) Uani 1 1 d . . .
H27D H 0.9701 0.0249 0.9421 0.149 Uiso 1 1 calc R . .
H27E H 0.8975 -0.0100 0.9796 0.149 Uiso 1 1 calc R . .
H27F H 0.8800 0.0553 0.9664 0.149 Uiso 1 1 calc R . .
C28 C 0.7341(3) -0.0477(2) 0.9041(3) 0.136(2) Uani 1 1 d . . .
H28D H 0.7298 -0.0676 0.9364 0.204 Uiso 1 1 calc R . .
H28E H 0.6956 -0.0799 0.8674 0.204 Uiso 1 1 calc R . .
H28F H 0.7085 -0.0074 0.9158 0.204 Uiso 1 1 calc R . .
C29 C 0.86739(13) 0.21367(9) 0.80430(8) 0.0288(4) Uani 1 1 d . . .
C30 C 0.91487(14) 0.21219(9) 0.85675(8) 0.0326(4) Uani 1 1 d . . .
H30B H 0.8784 0.1902 0.8809 0.039 Uiso 1 1 calc R . .
C31 C 1.01382(14) 0.24161(9) 0.87541(8) 0.0346(4) Uani 1 1 d . . .
C32 C 1.06525(15) 0.27344(10) 0.83948(9) 0.0377(4) Uani 1 1 d . . .
H32B H 1.1328 0.2936 0.8509 0.045 Uiso 1 1 calc R . .
C33 C 1.02043(14) 0.27664(10) 0.78727(9) 0.0349(4) Uani 1 1 d . . .
H33B H 1.0573 0.2991 0.7635 0.042 Uiso 1 1 calc R . .
C34 C 0.92143(13) 0.24707(9) 0.76940(8) 0.0300(4) Uani 1 1 d . . .
C35 C 1.06519(16) 0.23959(11) 0.93283(9) 0.0422(5) Uani 1 1 d . . .
H35B H 1.1336 0.2382 0.9242 0.051 Uiso 1 1 calc R . .
C36 C 1.02651(19) 0.17771(14) 0.94890(12) 0.0587(6) Uani 1 1 d . . .
H36D H 1.0637 0.1802 0.9860 0.088 Uiso 1 1 calc R . .
H36E H 1.0330 0.1384 0.9163 0.088 Uiso 1 1 calc R . .
H36F H 0.9576 0.1742 0.9549 0.088 Uiso 1 1 calc R . .
C37 C 1.0742(2) 0.30348(13) 0.98377(11) 0.0665(8) Uani 1 1 d . . .
H37D H 1.1079 0.3006 1.0198 0.100 Uiso 1 1 calc R . .
H37E H 1.0090 0.3104 0.9917 0.100 Uiso 1 1 calc R . .
H37F H 1.1115 0.3410 0.9729 0.100 Uiso 1 1 calc R . .
C38 C 0.92922(15) 0.28404(11) 0.68405(9) 0.0380(4) Uani 1 1 d . . .
H38C H 0.9853 0.2644 0.6716 0.046 Uiso 1 1 calc R . .
H38D H 0.9551 0.3311 0.7097 0.046 Uiso 1 1 calc R . .
C39 C 0.86795(16) 0.28215(11) 0.62885(9) 0.0401(5) Uani 1 1 d . . .
H39C H 0.8279 0.2360 0.6101 0.048 Uiso 1 1 calc R . .
H39D H 0.9126 0.2918 0.5997 0.048 Uiso 1 1 calc R . .
C40 C 0.79983(15) 0.32985(11) 0.63821(10) 0.0414(5) Uani 1 1 d . . .
H40C H 0.8290 0.3695 0.6735 0.050 Uiso 1 1 calc R . .
H40D H 0.7982 0.3454 0.6029 0.050 Uiso 1 1 calc R . .
C41 C 0.69484(15) 0.30309(11) 0.64758(9) 0.0383(4) Uani 1 1 d . . .
H41C H 0.6601 0.3395 0.6539 0.046 Uiso 1 1 calc R . .
H41D H 0.6626 0.2671 0.6104 0.046 Uiso 1 1 calc R . .
C42 C 0.71501(13) 0.32030(9) 0.75370(8) 0.0298(4) Uani 1 1 d . . .
C43 C 0.73798(14) 0.38920(10) 0.76946(9) 0.0354(4) Uani 1 1 d . . .
H43B H 0.7316 0.4100 0.7398 0.042 Uiso 1 1 calc R . .
C44 C 0.77047(14) 0.42813(9) 0.82878(9) 0.0365(4) Uani 1 1 d . . .
H44B H 0.7865 0.4754 0.8390 0.044 Uiso 1 1 calc R . .
C45 C 0.78011(14) 0.39957(9) 0.87349(9) 0.0345(4) Uani 1 1 d . . .
C46 C 0.75405(13) 0.32987(9) 0.85635(8) 0.0305(4) Uani 1 1 d . . .
H46B H 0.7592 0.3092 0.8863 0.037 Uiso 1 1 calc R . .
C47 C 0.72117(13) 0.28964(9) 0.79803(8) 0.0277(4) Uani 1 1 d . . .
C48 C 0.81877(17) 0.43888(10) 0.93875(9) 0.0450(5) Uani 1 1 d . . .
H48B H 0.7692 0.4237 0.9637 0.054 Uiso 1 1 calc R . .
C49 C 0.91223(19) 0.42118(13) 0.95575(10) 0.0565(6) Uani 1 1 d . . .
H49D H 0.9361 0.4464 0.9979 0.085 Uiso 1 1 calc R . .
H49E H 0.9616 0.4325 0.9303 0.085 Uiso 1 1 calc R . .
H49F H 0.8992 0.3732 0.9500 0.085 Uiso 1 1 calc R . .
C50 C 0.8314(2) 0.51346(11) 0.95408(11) 0.0603(7) Uani 1 1 d . . .
H50D H 0.7696 0.5230 0.9431 0.090 Uiso 1 1 calc R . .
H50E H 0.8818 0.5307 0.9318 0.090 Uiso 1 1 calc R . .
H50F H 0.8511 0.5351 0.9973 0.090 Uiso 1 1 calc R . .
C51 C 0.51716(13) 0.22298(9) 0.76997(8) 0.0283(4) Uani 1 1 d . . .
C52 C 0.50315(13) 0.26713(9) 0.82388(8) 0.0291(4) Uani 1 1 d . . .
H52B H 0.5419 0.2710 0.8593 0.035 Uiso 1 1 calc R . .
C53 C 0.43481(14) 0.30613(9) 0.82862(9) 0.0330(4) Uani 1 1 d . . .
C54 C 0.37992(15) 0.29979(10) 0.77602(9) 0.0383(4) Uani 1 1 d . . .
H54B H 0.3332 0.3259 0.7776 0.046 Uiso 1 1 calc R . .
C55 C 0.39185(15) 0.25609(10) 0.72109(9) 0.0388(4) Uani 1 1 d . . .
H55B H 0.3535 0.2528 0.6857 0.047 Uiso 1 1 calc R . .
C56 C 0.45942(14) 0.21719(9) 0.71760(8) 0.0328(4) Uani 1 1 d . . .
C57 C 0.42351(15) 0.35469(10) 0.88854(9) 0.0368(4) Uani 1 1 d . . .
H57B H 0.3694 0.3757 0.8815 0.044 Uiso 1 1 calc R . .
C58 C 0.39500(18) 0.31996(12) 0.93490(10) 0.0477(5) Uani 1 1 d . . .
H58D H 0.3360 0.2841 0.9185 0.072 Uiso 1 1 calc R . .
H58E H 0.3825 0.3525 0.9714 0.072 Uiso 1 1 calc R . .
H58F H 0.4483 0.3009 0.9446 0.072 Uiso 1 1 calc R . .
C59 C 0.51554(16) 0.41087(10) 0.91251(9) 0.0418(5) Uani 1 1 d . . .
H59D H 0.5323 0.4323 0.8820 0.063 Uiso 1 1 calc R . .
H59E H 0.5695 0.3923 0.9220 0.063 Uiso 1 1 calc R . .
H59F H 0.5039 0.4440 0.9489 0.063 Uiso 1 1 calc R . .
C60 C 0.42339(17) 0.16902(11) 0.61099(9) 0.0459(5) Uani 1 1 d . . .
H60C H 0.4463 0.2116 0.6026 0.055 Uiso 1 1 calc R . .
H60D H 0.3527 0.1627 0.6148 0.055 Uiso 1 1 calc R . .
C61 C 0.44034(19) 0.11186(13) 0.55994(10) 0.0531(6) Uani 1 1 d . . .
H61C H 0.5112 0.1140 0.5621 0.064 Uiso 1 1 calc R . .
H61D H 0.4208 0.1184 0.5217 0.064 Uiso 1 1 calc R . .
C62 C 0.3865(2) 0.04173(12) 0.55808(11) 0.0571(6) Uani 1 1 d . . .
H62C H 0.3302 0.0461 0.5813 0.069 Uiso 1 1 calc R . .
H62D H 0.3602 0.0157 0.5159 0.069 Uiso 1 1 calc R . .
C63 C 0.4449(2) 0.00149(12) 0.58181(10) 0.0553(6) Uani 1 1 d . . .
H63C H 0.4028 -0.0434 0.5757 0.066 Uiso 1 1 calc R . .
H63D H 0.5002 -0.0045 0.5578 0.066 Uiso 1 1 calc R . .
C64 C 0.41853(15) 0.03585(10) 0.68588(10) 0.0400(5) Uani 1 1 d . . .
C65 C 0.32152(17) 0.00090(11) 0.67480(11) 0.0503(6) Uani 1 1 d . D .
H65B H 0.2959 -0.0293 0.6359 0.060 Uiso 1 1 calc R . .
C66 C 0.26265(17) 0.00995(12) 0.71991(13) 0.0556(6) Uani 1 1 d . . .
H66B H 0.1965 -0.0145 0.7116 0.067 Uiso 1 1 calc R C 1
C67 C 0.29678(17) 0.05367(12) 0.77726(12) 0.0524(6) Uani 0.33 1 d PD D 1
C70 C 0.2328(7) 0.0592(4) 0.8286(4) 0.040(2) Uiso 0.33 1 d PD D 1
H70 H 0.1775 0.0765 0.8165 0.048 Uiso 0.33 1 calc PR D 1
C71 C 0.1884(9) -0.0028(6) 0.8360(6) 0.094(3) Uiso 0.33 1 d PD D 1
H71A H 0.1592 -0.0352 0.7968 0.141 Uiso 0.33 1 calc PR D 1
H71B H 0.1376 0.0036 0.8628 0.141 Uiso 0.33 1 calc PR D 1
H71C H 0.2378 -0.0196 0.8535 0.141 Uiso 0.33 1 calc PR D 1
C72 C 0.2734(9) 0.1035(6) 0.8836(5) 0.099(3) Uiso 0.33 1 d PD D 1
H72A H 0.3051 0.1464 0.8791 0.149 Uiso 0.33 1 calc PR D 1
H72B H 0.3218 0.0860 0.9009 0.149 Uiso 0.33 1 calc PR D 1
H72C H 0.2223 0.1100 0.9101 0.149 Uiso 0.33 1 calc PR D 1
C67B C 0.29678(17) 0.05367(12) 0.77726(12) 0.0524(6) Uani 0.33 1 d PD D 2
C70B C 0.2190(6) 0.0692(4) 0.8178(4) 0.040(2) Uiso 0.33 1 d PD D 2
H70B H 0.1647 0.0357 0.7887 0.048 Uiso 0.33 1 calc PR D 2
C71B C 0.2094(19) 0.0349(12) 0.8615(10) 0.180(10) Uiso 0.33 1 d PD D 2
H71D H 0.2421 -0.0021 0.8500 0.271 Uiso 0.33 1 calc PR D 2
H71E H 0.1401 0.0173 0.8634 0.271 Uiso 0.33 1 calc PR D 2
H71F H 0.2394 0.0661 0.9010 0.271 Uiso 0.33 1 calc PR D 2
C72B C 0.1826(8) 0.1230(5) 0.8168(5) 0.093(3) Uiso 0.33 1 d PD D 2
H72D H 0.1983 0.1343 0.7805 0.139 Uiso 0.33 1 calc PR D 2
H72E H 0.2119 0.1614 0.8524 0.139 Uiso 0.33 1 calc PR D 2
H72F H 0.1117 0.1117 0.8169 0.139 Uiso 0.33 1 calc PR D 2
C67C C 0.29678(17) 0.05367(12) 0.77726(12) 0.0524(6) Uani 0.33 1 d PD D 3
C70C C 0.2447(15) 0.0722(8) 0.8373(6) 0.132(9) Uiso 0.33 1 d PD D 3
H70C H 0.1743 0.0524 0.8217 0.159 Uiso 0.33 1 calc PR D 3
C71C C 0.2604(10) 0.0372(6) 0.8785(5) 0.094(3) Uiso 0.33 1 d PD D 3
H71G H 0.2598 -0.0092 0.8559 0.141 Uiso 0.33 1 calc PR D 3
H71H H 0.2084 0.0381 0.9048 0.141 Uiso 0.33 1 calc PR D 3
H71I H 0.3236 0.0590 0.9028 0.141 Uiso 0.33 1 calc PR D 3
C72C C 0.2453(5) 0.1390(3) 0.8673(3) 0.0442(15) Uiso 0.33 1 d PD D 3
H72G H 0.2352 0.1614 0.8379 0.066 Uiso 0.33 1 calc PR D 3
H72H H 0.3082 0.1614 0.8918 0.066 Uiso 0.33 1 calc PR D 3
H72I H 0.1929 0.1409 0.8933 0.066 Uiso 0.33 1 calc PR D 3
C68 C 0.39521(15) 0.08770(10) 0.78806(10) 0.0385(4) Uani 1 1 d . . .
H68B H 0.4205 0.1177 0.8271 0.046 Uiso 1 1 calc R D 1
C69 C 0.45650(14) 0.07895(9) 0.74368(9) 0.0326(4) Uani 1 1 d . D .
O1A O 0.79641(9) 0.48082(6) 0.42043(5) 0.0267(3) Uani 1 1 d . . .
O2A O 0.93184(9) 0.46157(6) 0.32504(5) 0.0280(3) Uani 1 1 d . . .
O3A O 0.86188(9) 0.44016(6) 0.17860(5) 0.0290(3) Uani 1 1 d . . .
O4A O 0.66513(9) 0.45576(6) 0.15537(5) 0.0307(3) Uani 1 1 d . . .
O5A O 0.51763(9) 0.48390(6) 0.25892(5) 0.0295(3) Uani 1 1 d . . .
O6A O 0.57816(9) 0.48949(6) 0.38447(5) 0.0297(3) Uani 1 1 d . . .
C1A C 0.67809(12) 0.37248(8) 0.32804(7) 0.0223(3) Uani 1 1 d . . .
C2A C 0.76039(12) 0.36322(8) 0.29809(7) 0.0225(3) Uani 1 1 d . . .
C3A C 0.75683(12) 0.35518(8) 0.23636(7) 0.0218(3) Uani 1 1 d . . .
C4A C 0.67102(12) 0.35677(8) 0.20513(7) 0.0230(3) Uani 1 1 d . . .
C5A C 0.58918(12) 0.36758(8) 0.23554(7) 0.0233(3) Uani 1 1 d . . .
C6A C 0.59209(12) 0.37405(8) 0.29662(7) 0.0227(3) Uani 1 1 d . . .
C7A C 0.67998(12) 0.37744(8) 0.39313(7) 0.0230(3) Uani 1 1 d . . .
C8A C 0.62251(12) 0.32659(8) 0.40924(7) 0.0238(3) Uani 1 1 d . . .
H8AA H 0.5835 0.2892 0.3785 0.029 Uiso 1 1 calc R . .
C9A C 0.61947(12) 0.32797(9) 0.46887(7) 0.0251(3) Uani 1 1 d . . .
C10A C 0.67616(12) 0.38363(9) 0.51282(7) 0.0263(4) Uani 1 1 d . . .
H10A H 0.6748 0.3863 0.5538 0.032 Uiso 1 1 calc R . .
C11A C 0.73490(12) 0.43559(9) 0.49840(7) 0.0260(3) Uani 1 1 d . . .
H11A H 0.7728 0.4733 0.5294 0.031 Uiso 1 1 calc R . .
C12A C 0.73845(12) 0.43251(8) 0.43861(7) 0.0234(3) Uani 1 1 d . . .
C13A C 0.55471(13) 0.27111(9) 0.48416(8) 0.0297(4) Uani 1 1 d . . .
H13A H 0.5617 0.2827 0.5289 0.036 Uiso 1 1 calc R . .
C14A C 0.58518(16) 0.20505(10) 0.45800(10) 0.0419(5) Uani 1 1 d . . .
H14A H 0.6540 0.2110 0.4718 0.063 Uiso 1 1 calc R . .
H14B H 0.5760 0.1913 0.4140 0.063 Uiso 1 1 calc R . .
H14C H 0.5450 0.1705 0.4714 0.063 Uiso 1 1 calc R . .
C15A C 0.44760(14) 0.26326(10) 0.46318(8) 0.0331(4) Uani 1 1 d . . .
H15A H 0.4293 0.3059 0.4804 0.050 Uiso 1 1 calc R . .
H15B H 0.4067 0.2288 0.4764 0.050 Uiso 1 1 calc R . .
H15C H 0.4381 0.2501 0.4193 0.050 Uiso 1 1 calc R . .
C16A C 0.85081(14) 0.53933(9) 0.46640(8) 0.0318(4) Uani 1 1 d . . .
H16A H 0.8877 0.5263 0.4958 0.038 Uiso 1 1 calc R . .
H16B H 0.8056 0.5651 0.4879 0.038 Uiso 1 1 calc R . .
C17A C 0.92071(14) 0.58217(9) 0.43898(8) 0.0324(4) Uani 1 1 d . . .
H17A H 0.9441 0.6272 0.4691 0.039 Uiso 1 1 calc R . .
H17B H 0.8845 0.5874 0.4045 0.039 Uiso 1 1 calc R . .
C18A C 1.00958(14) 0.55542(10) 0.41736(9) 0.0348(4) Uani 1 1 d . . .
H18A H 1.0680 0.5931 0.4307 0.042 Uiso 1 1 calc R . .
H18B H 1.0182 0.5228 0.4377 0.042 Uiso 1 1 calc R . .
C19A C 1.00658(13) 0.52205(9) 0.35022(9) 0.0331(4) Uani 1 1 d . . .
H19A H 0.9969 0.5542 0.3295 0.040 Uiso 1 1 calc R . .
H19B H 1.0707 0.5118 0.3419 0.040 Uiso 1 1 calc R . .
C20A C 0.93643(12) 0.40765(9) 0.34297(7) 0.0260(3) Uani 1 1 d . . .
C21A C 1.02028(13) 0.39963(9) 0.37068(8) 0.0298(4) Uani 1 1 d . . .
H21A H 1.0802 0.4320 0.3769 0.036 Uiso 1 1 calc R . .
C22A C 1.01550(13) 0.34389(9) 0.38913(8) 0.0314(4) Uani 1 1 d . . .
H22A H 1.0729 0.3388 0.4080 0.038 Uiso 1 1 calc R . .
C23A C 0.92995(14) 0.29572(9) 0.38090(8) 0.0296(4) Uani 1 1 d . . .
C24A C 0.84787(13) 0.30352(9) 0.35094(7) 0.0259(3) Uani 1 1 d . . .
H24A H 0.7887 0.2703 0.3438 0.031 Uiso 1 1 calc R . .
C25A C 0.84967(12) 0.35811(8) 0.33123(7) 0.0236(3) Uani 1 1 d . . .
C26A C 0.92305(16) 0.23899(10) 0.40731(9) 0.0389(4) Uani 1 1 d . . .
H26A H 0.9911 0.2392 0.4212 0.047 Uiso 1 1 calc R . .
C27A C 0.86858(18) 0.25246(12) 0.46210(11) 0.0490(5) Uani 1 1 d . . .
H27A H 0.8996 0.2967 0.4905 0.074 Uiso 1 1 calc R . .
H27B H 0.8701 0.2183 0.4813 0.074 Uiso 1 1 calc R . .
H27C H 0.8007 0.2511 0.4500 0.074 Uiso 1 1 calc R . .
C28A C 0.8788(4) 0.17080(13) 0.36344(13) 0.0975(14) Uani 1 1 d . . .
H28A H 0.9156 0.1630 0.3286 0.146 Uiso 1 1 calc R . .
H28B H 0.8108 0.1680 0.3503 0.146 Uiso 1 1 calc R . .
H28C H 0.8812 0.1369 0.3828 0.146 Uiso 1 1 calc R . .
C29A C 0.84205(12) 0.34068(8) 0.20318(7) 0.0237(3) Uani 1 1 d . . .
C30A C 0.87201(13) 0.28250(9) 0.20013(8) 0.0269(4) Uani 1 1 d . . .
H30A H 0.8387 0.2540 0.2204 0.032 Uiso 1 1 calc R . .
C31A C 0.94869(14) 0.26404(10) 0.16874(8) 0.0336(4) Uani 1 1 d . . .
C32A C 0.99384(14) 0.30579(11) 0.13852(9) 0.0372(4) Uani 1 1 d . . .
H32A H 1.0446 0.2938 0.1155 0.045 Uiso 1 1 calc R . .
C33A C 0.96714(14) 0.36442(10) 0.14093(9) 0.0339(4) Uani 1 1 d . . .
H33A H 1.0004 0.3924 0.1203 0.041 Uiso 1 1 calc R . .
C34A C 0.89156(12) 0.38277(9) 0.17357(7) 0.0259(3) Uani 1 1 d . . .
C35A C 0.98161(17) 0.20076(11) 0.16604(10) 0.0436(5) Uani 1 1 d . . .
H35A H 1.0537 0.2112 0.1644 0.052 Uiso 1 1 calc R . .
C36A C 0.96566(18) 0.18050(12) 0.22142(10) 0.0481(5) Uani 1 1 d . . .
H36A H 0.9953 0.2185 0.2572 0.072 Uiso 1 1 calc R . .
H36B H 0.9957 0.1431 0.2195 0.072 Uiso 1 1 calc R . .
H36C H 0.8955 0.1668 0.2235 0.072 Uiso 1 1 calc R . .
C37A C 0.9374(2) 0.14433(12) 0.10846(11) 0.0584(7) Uani 1 1 d . . .
H37A H 0.9504 0.1598 0.0739 0.088 Uiso 1 1 calc R . .
H37B H 0.8669 0.1305 0.1090 0.088 Uiso 1 1 calc R . .
H37C H 0.9666 0.1063 0.1054 0.088 Uiso 1 1 calc R . .
C38A C 0.91489(16) 0.48464(10) 0.15068(10) 0.0399(5) Uani 1 1 d . . .
H38A H 0.9155 0.4603 0.1077 0.048 Uiso 1 1 calc R . .
H38B H 0.9832 0.5013 0.1698 0.048 Uiso 1 1 calc R . .
C39A C 0.86879(17) 0.54335(10) 0.15654(10) 0.0418(5) Uani 1 1 d . . .
H39A H 0.9184 0.5802 0.1510 0.050 Uiso 1 1 calc R . .
H39B H 0.8516 0.5590 0.1980 0.050 Uiso 1 1 calc R . .
C40A C 0.77807(18) 0.53036(10) 0.11324(9) 0.0430(5) Uani 1 1 d . . .
H40A H 0.7807 0.5708 0.1013 0.052 Uiso 1 1 calc R . .
H40B H 0.7811 0.4935 0.0766 0.052 Uiso 1 1 calc R . .
C41A C 0.67977(17) 0.51271(10) 0.13558(9) 0.0401(5) Uani 1 1 d . . .
H41A H 0.6727 0.5516 0.1692 0.048 Uiso 1 1 calc R . .
H41B H 0.6277 0.5046 0.1028 0.048 Uiso 1 1 calc R . .
C42A C 0.65931(13) 0.39427(9) 0.11415(8) 0.0279(4) Uani 1 1 d . . .
C43A C 0.64743(14) 0.37996(10) 0.05237(8) 0.0326(4) Uani 1 1 d . . .
H43A H 0.6405 0.4139 0.0358 0.039 Uiso 1 1 calc R . .
C44A C 0.64560(13) 0.31599(10) 0.01476(8) 0.0331(4) Uani 1 1 d . . .
H44A H 0.6375 0.3068 -0.0275 0.040 Uiso 1 1 calc R . .
C45A C 0.65534(13) 0.26544(10) 0.03742(8) 0.0304(4) Uani 1 1 d . . .
C46A C 0.66416(12) 0.28074(9) 0.09984(8) 0.0276(4) Uani 1 1 d . . .
H46A H 0.6697 0.2465 0.1163 0.033 Uiso 1 1 calc R . .
C47A C 0.66521(12) 0.34363(9) 0.13858(7) 0.0246(3) Uani 1 1 d . . .
C48A C 0.65999(16) 0.19623(11) -0.00168(8) 0.0402(5) Uani 1 1 d . . .
H48A H 0.6293 0.1636 0.0184 0.048 Uiso 1 1 calc R . .
C49A C 0.60704(18) 0.17418(12) -0.06518(9) 0.0513(6) Uani 1 1 d . . .
H49A H 0.5384 0.1756 -0.0629 0.077 Uiso 1 1 calc R . .
H49B H 0.6113 0.1285 -0.0868 0.077 Uiso 1 1 calc R . .
H49C H 0.6375 0.2043 -0.0865 0.077 Uiso 1 1 calc R . .
C50A C 0.7670(2) 0.19305(15) -0.00527(12) 0.0681(8) Uani 1 1 d . . .
H50A H 0.8010 0.2072 0.0354 0.102 Uiso 1 1 calc R . .
H50B H 0.7979 0.2228 -0.0268 0.102 Uiso 1 1 calc R . .
H50C H 0.7705 0.1471 -0.0267 0.102 Uiso 1 1 calc R . .
C51A C 0.49974(12) 0.37093(9) 0.20073(7) 0.0256(3) Uani 1 1 d . . .
C52A C 0.44995(12) 0.31506(10) 0.15388(8) 0.0289(4) Uani 1 1 d . . .
H52A H 0.4688 0.2741 0.1479 0.035 Uiso 1 1 calc R . .
C53A C 0.37293(13) 0.31648(10) 0.11488(8) 0.0325(4) Uani 1 1 d . . .
C54A C 0.34827(14) 0.37711(11) 0.12456(8) 0.0371(4) Uani 1 1 d . . .
H54A H 0.2979 0.3801 0.0982 0.045 Uiso 1 1 calc R . .
C55A C 0.39471(13) 0.43395(10) 0.17162(8) 0.0341(4) Uani 1 1 d . . .
H55A H 0.3757 0.4748 0.1771 0.041 Uiso 1 1 calc R . .
C56A C 0.46950(12) 0.43091(9) 0.21096(8) 0.0277(4) Uani 1 1 d . . .
C57A C 0.31811(14) 0.25433(11) 0.06488(8) 0.0381(4) Uani 1 1 d . . .
H57A H 0.2885 0.2694 0.0337 0.046 Uiso 1 1 calc R . .
C58A C 0.38355(16) 0.20947(13) 0.03447(10) 0.0502(6) Uani 1 1 d . . .
H58A H 0.4363 0.2353 0.0195 0.075 Uiso 1 1 calc R . .
H58B H 0.3451 0.1721 0.0008 0.075 Uiso 1 1 calc R . .
H58C H 0.4113 0.1921 0.0635 0.075 Uiso 1 1 calc R . .
C59A C 0.23497(15) 0.21496(12) 0.08823(10) 0.0474(5) Uani 1 1 d . . .
H59A H 0.1931 0.2443 0.1072 0.071 Uiso 1 1 calc R . .
H59B H 0.2619 0.1978 0.1178 0.071 Uiso 1 1 calc R . .
H59C H 0.1965 0.1775 0.0547 0.071 Uiso 1 1 calc R . .
C60A C 0.48893(14) 0.54589(9) 0.26897(8) 0.0329(4) Uani 1 1 d . . .
H60A H 0.4175 0.5381 0.2700 0.039 Uiso 1 1 calc R . .
H60B H 0.5053 0.5634 0.2355 0.039 Uiso 1 1 calc R . .
C61A C 0.54016(14) 0.59667(10) 0.32753(9) 0.0353(4) Uani 1 1 d . . .
H61A H 0.5321 0.6412 0.3281 0.042 Uiso 1 1 calc R . .
H61B H 0.6107 0.5981 0.3284 0.042 Uiso 1 1 calc R . .
C62A C 0.50559(15) 0.58463(10) 0.38503(9) 0.0348(4) Uani 1 1 d . . .
H62A H 0.4989 0.6277 0.4131 0.042 Uiso 1 1 calc R . .
H62B H 0.4399 0.5541 0.3746 0.042 Uiso 1 1 calc R . .
C63A C 0.57027(15) 0.55556(10) 0.41792(8) 0.0357(4) Uani 1 1 d . . .
H63A H 0.6364 0.5856 0.4282 0.043 Uiso 1 1 calc R . .
H63B H 0.5441 0.5545 0.4560 0.043 Uiso 1 1 calc R . .
C64A C 0.49741(13) 0.43796(9) 0.37262(7) 0.0275(4) Uani 1 1 d . . .
C65A C 0.41401(14) 0.44078(10) 0.40207(8) 0.0338(4) Uani 1 1 d . . .
H65A H 0.4113 0.4802 0.4334 0.041 Uiso 1 1 calc R . .
C66A C 0.33539(14) 0.38619(11) 0.38565(9) 0.0376(4) Uani 1 1 d . . .
H66A H 0.2794 0.3887 0.4064 0.045 Uiso 1 1 calc R . .
C67A C 0.33551(14) 0.32759(11) 0.33964(9) 0.0362(4) Uani 1 1 d . . .
C68A C 0.42074(13) 0.32536(10) 0.31162(8) 0.0301(4) Uani 1 1 d . . .
H68A H 0.4234 0.2856 0.2807 0.036 Uiso 1 1 calc R . .
C69A C 0.50175(12) 0.37925(9) 0.32740(7) 0.0254(3) Uani 1 1 d . . .
C70A C 0.24352(15) 0.27128(12) 0.32089(11) 0.0465(5) Uani 1 1 d . . .
H70A H 0.1886 0.2921 0.3150 0.056 Uiso 1 1 calc R . .
C71A C 0.21977(18) 0.24049(14) 0.37038(13) 0.0587(7) Uani 1 1 d . . .
H71J H 0.1603 0.2046 0.3567 0.088 Uiso 1 1 calc R . .
H71K H 0.2097 0.2749 0.4064 0.088 Uiso 1 1 calc R . .
H71L H 0.2740 0.2222 0.3799 0.088 Uiso 1 1 calc R . .
C72A C 0.24498(17) 0.21773(12) 0.26100(13) 0.0573(6) Uani 1 1 d . . .
H72J H 0.1840 0.1831 0.2516 0.086 Uiso 1 1 calc R . .
H72K H 0.3002 0.1975 0.2639 0.086 Uiso 1 1 calc R . .
H72L H 0.2517 0.2382 0.2291 0.086 Uiso 1 1 calc R . .
N1S N 0.72342(17) 0.11758(10) 0.52361(9) 0.0581(5) Uani 1 1 d . . .
C1S C 0.6907(2) 0.12385(14) 0.63236(11) 0.0506(6) Uani 1 1 d . . .
H1SA H 0.660(2) 0.0858(18) 0.6361(14) 0.079(10) Uiso 1 1 d . . .
H1SB H 0.654(3) 0.1506(18) 0.6450(16) 0.089(11) Uiso 1 1 d . . .
H1SC H 0.753(3) 0.140(2) 0.657(2) 0.128(15) Uiso 1 1 d . . .
C2S C 0.70926(17) 0.12029(11) 0.57168(10) 0.0474(5) Uani 1 1 d . . .
N2S N 0.81694(14) 0.65357(9) 0.30970(9) 0.0474(4) Uani 1 1 d . . .
C3S C 0.75574(14) 0.52708(10) 0.29674(9) 0.0300(4) Uani 1 1 d . . .
H3SA H 0.699(2) 0.5071(13) 0.2673(13) 0.063(8) Uiso 1 1 d . . .
H3SB H 0.7374(18) 0.5203(12) 0.3338(12) 0.050(7) Uiso 1 1 d . . .
H3SC H 0.805(2) 0.5050(13) 0.2842(12) 0.060(7) Uiso 1 1 d . . .
C4S C 0.79028(13) 0.59794(10) 0.30456(8) 0.0331(4) Uani 1 1 d . . .
N3S N 0.25101(13) 0.50813(10) 0.32589(10) 0.0492(5) Uani 1 1 d . . .
C5S C 0.1965(2) 0.38943(14) 0.24825(13) 0.0574(6) Uani 1 1 d . . .
H5SA H 0.249(3) 0.3643(18) 0.2463(15) 0.093(11) Uiso 1 1 d . . .
H5SB H 0.141(2) 0.3635(15) 0.2604(13) 0.069(8) Uiso 1 1 d . . .
H5SC H 0.179(3) 0.3919(17) 0.2081(17) 0.098(11) Uiso 1 1 d . . .
C6S C 0.22737(14) 0.45583(12) 0.29196(10) 0.0396(5) Uani 1 1 d . . .
O1W O 0.5532(14) 0.0182(10) 1.0037(10) 0.198(12) Uiso 0.256(12) 1 d P . .

loop_
_atom_site_aniso_label
_atom_site_aniso_U_11
_atom_site_aniso_U_22
_atom_site_aniso_U_33
_atom_site_aniso_U_23
_atom_site_aniso_U_13
_atom_site_aniso_U_12
O1 0.0625(11) 0.0410(9) 0.0500(9) -0.0124(7) -0.0061(8) 0.0234(8)
O2 0.0632(12) 0.0765(13) 0.0756(14) -0.0109(11) 0.0306(10) 0.0145(10)
O3 0.0310(7) 0.0391(7) 0.0277(6) 0.0121(6) 0.0007(5) 0.0078(6)
O4 0.0343(7) 0.0376(7) 0.0272(6) 0.0120(6) -0.0023(5) 0.0053(6)
O5 0.0431(8) 0.0369(7) 0.0264(6) 0.0044(6) -0.0056(6) 0.0072(6)
O6 0.0441(8) 0.0414(8) 0.0332(7) -0.0035(6) -0.0060(6) 0.0055(6)
C1 0.0367(10) 0.0236(9) 0.0290(9) -0.0010(7) -0.0023(7) 0.0082(7)
C2 0.0339(10) 0.0292(9) 0.0275(9) 0.0012(7) -0.0002(7) 0.0094(8)
C3 0.0313(9) 0.0294(9) 0.0216(8) 0.0027(7) 0.0011(7) 0.0057(7)
C4 0.0324(9) 0.0258(9) 0.0204(8) 0.0041(7) 0.0011(7) 0.0051(7)
C5 0.0334(9) 0.0265(9) 0.0206(8) 0.0040(7) 0.0008(7) 0.0087(7)
C6 0.0329(9) 0.0264(9) 0.0241(8) 0.0019(7) -0.0005(7) 0.0055(7)
C7 0.0362(11) 0.0240(9) 0.0493(12) -0.0016(8) -0.0147(9) 0.0088(8)
C8 0.0326(10) 0.0271(10) 0.0645(14) 0.0091(9) -0.0108(10) 0.0037(8)
C9 0.0421(13) 0.0301(11) 0.099(2) 0.0151(12) -0.0174(13) 0.0011(10)
C9B 0.0421(13) 0.0301(11) 0.099(2) 0.0151(12) -0.0174(13) 0.0011(10)
C10 0.0593(17) 0.0233(11) 0.112(3) 0.0048(14) -0.0201(17) 0.0021(11)
C11 0.0658(17) 0.0305(12) 0.0802(19) -0.0171(12) -0.0251(15) 0.0203(12)
C12 0.0478(13) 0.0341(11) 0.0510(13) -0.0055(10) -0.0136(11) 0.0156(10)
C16 0.099(2) 0.0561(16) 0.0448(14) -0.0086(12) -0.0034(14) 0.0413(16)
C17 0.094(2) 0.076(2) 0.0603(18) -0.0163(15) 0.0066(17) 0.0408(19)
C18 0.095(3) 0.148(4) 0.095(3) -0.052(3) 0.017(2) 0.045(3)
C19 0.075(2) 0.168(4) 0.084(3) -0.028(3) 0.037(2) 0.019(3)
C20 0.0504(14) 0.0575(15) 0.0606(16) -0.0053(13) 0.0060(12) 0.0200(12)
C21 0.0524(17) 0.074(2) 0.116(3) -0.026(2) 0.0058(18) 0.0360(16)
C22 0.077(2) 0.0617(18) 0.103(3) 0.0007(18) -0.0259(19) 0.0400(17)
C23 0.0633(16) 0.0322(12) 0.0862(19) -0.0040(12) -0.0325(15) 0.0231(11)
C24 0.0472(12) 0.0261(10) 0.0550(13) 0.0004(9) -0.0188(10) 0.0116(9)
C25 0.0359(11) 0.0276(10) 0.0488(12) -0.0070(9) -0.0083(9) 0.0111(8)
C26 0.099(2) 0.0443(15) 0.105(2) 0.0209(15) -0.0439(19) 0.0287(15)
C27 0.105(3) 0.081(2) 0.092(3) 0.021(2) -0.036(2) 0.004(2)
C28 0.098(3) 0.109(3) 0.223(6) 0.125(4) -0.059(3) -0.019(2)
C29 0.0313(9) 0.0249(9) 0.0260(9) 0.0022(7) 0.0007(7) 0.0071(7)
C30 0.0375(10) 0.0289(9) 0.0272(9) 0.0054(7) 0.0021(8) 0.0050(8)
C31 0.0377(10) 0.0299(9) 0.0306(9) 0.0061(8) -0.0053(8) 0.0034(8)
C32 0.0306(10) 0.0370(10) 0.0406(11) 0.0115(9) -0.0049(8) 0.0009(8)
C33 0.0331(10) 0.0351(10) 0.0360(10) 0.0135(8) 0.0009(8) 0.0046(8)
C34 0.0328(9) 0.0294(9) 0.0260(9) 0.0054(7) 0.0001(7) 0.0090(7)
C35 0.0438(12) 0.0436(12) 0.0351(11) 0.0118(9) -0.0077(9) 0.0053(9)
C36 0.0485(14) 0.0720(17) 0.0587(15) 0.0300(13) -0.0089(11) 0.0105(12)
C37 0.094(2) 0.0561(15) 0.0381(13) 0.0039(11) -0.0227(13) 0.0164(14)
C38 0.0342(10) 0.0461(12) 0.0375(10) 0.0194(9) 0.0037(8) 0.0089(9)
C39 0.0410(11) 0.0497(12) 0.0326(10) 0.0169(9) 0.0036(8) 0.0115(9)
C40 0.0406(11) 0.0532(13) 0.0398(11) 0.0270(10) 0.0045(9) 0.0131(10)
C41 0.0379(11) 0.0503(12) 0.0313(10) 0.0191(9) -0.0007(8) 0.0122(9)
C42 0.0252(9) 0.0315(9) 0.0303(9) 0.0081(7) 0.0004(7) 0.0047(7)
C43 0.0327(10) 0.0346(10) 0.0424(11) 0.0178(9) 0.0027(8) 0.0081(8)
C44 0.0355(10) 0.0241(9) 0.0464(11) 0.0074(8) 0.0065(9) 0.0053(8)
C45 0.0353(10) 0.0286(9) 0.0332(10) 0.0035(8) 0.0058(8) 0.0034(8)
C46 0.0323(9) 0.0284(9) 0.0284(9) 0.0072(7) 0.0039(7) 0.0046(7)
C47 0.0258(9) 0.0268(9) 0.0282(9) 0.0059(7) 0.0022(7) 0.0057(7)
C48 0.0545(13) 0.0340(11) 0.0335(10) 0.0002(8) 0.0106(9) -0.0023(9)
C49 0.0584(15) 0.0558(14) 0.0355(12) 0.0000(10) -0.0103(10) -0.0039(12)
C50 0.090(2) 0.0323(11) 0.0416(12) -0.0021(10) 0.0187(13) -0.0025(12)
C51 0.0290(9) 0.0232(8) 0.0305(9) 0.0083(7) -0.0006(7) 0.0029(7)
C52 0.0315(9) 0.0257(9) 0.0295(9) 0.0091(7) -0.0003(7) 0.0059(7)
C53 0.0349(10) 0.0271(9) 0.0378(10) 0.0110(8) 0.0020(8) 0.0086(8)
C54 0.0382(11) 0.0312(10) 0.0475(12) 0.0138(9) -0.0036(9) 0.0126(8)
C55 0.0420(11) 0.0348(10) 0.0387(11) 0.0139(9) -0.0091(9) 0.0067(9)
C56 0.0359(10) 0.0279(9) 0.0310(9) 0.0083(8) -0.0018(8) 0.0028(8)
C57 0.0399(11) 0.0343(10) 0.0409(11) 0.0117(9) 0.0050(8) 0.0191(9)
C58 0.0541(13) 0.0499(13) 0.0463(12) 0.0174(10) 0.0164(10) 0.0225(11)
C59 0.0530(13) 0.0333(10) 0.0375(11) 0.0052(9) 0.0021(9) 0.0164(9)
C60 0.0518(13) 0.0473(12) 0.0320(10) 0.0114(9) -0.0089(9) 0.0026(10)
C61 0.0577(14) 0.0605(15) 0.0294(11) 0.0065(10) -0.0068(10) 0.0031(12)
C62 0.0637(16) 0.0520(14) 0.0374(12) -0.0011(10) -0.0153(11) 0.0020(12)
C63 0.0654(16) 0.0458(13) 0.0367(12) -0.0065(10) -0.0108(11) 0.0072(11)
C64 0.0389(11) 0.0294(10) 0.0438(11) 0.0039(8) -0.0059(9) 0.0053(8)
C65 0.0415(12) 0.0374(12) 0.0586(14) 0.0050(10) -0.0119(11) 0.0001(9)
C66 0.0347(12) 0.0401(12) 0.0803(18) 0.0123(12) -0.0042(12) -0.0036(9)
C67 0.0410(12) 0.0401(12) 0.0720(16) 0.0142(11) 0.0135(11) 0.0055(10)
C67B 0.0410(12) 0.0401(12) 0.0720(16) 0.0142(11) 0.0135(11) 0.0055(10)
C67C 0.0410(12) 0.0401(12) 0.0720(16) 0.0142(11) 0.0135(11) 0.0055(10)
C68 0.0403(11) 0.0278(10) 0.0444(11) 0.0078(8) 0.0044(9) 0.0077(8)
C69 0.0330(10) 0.0235(9) 0.0390(10) 0.0077(8) -0.0021(8) 0.0066(7)
O1A 0.0278(6) 0.0274(6) 0.0217(6) 0.0069(5) -0.0009(5) 0.0020(5)
O2A 0.0253(6) 0.0284(6) 0.0301(6) 0.0112(5) -0.0008(5) 0.0041(5)
O3A 0.0319(7) 0.0300(6) 0.0293(6) 0.0128(5) 0.0098(5) 0.0098(5)
O4A 0.0407(7) 0.0328(7) 0.0249(6) 0.0117(5) 0.0090(5) 0.0176(6)
O5A 0.0287(6) 0.0335(7) 0.0277(6) 0.0082(5) 0.0025(5) 0.0131(5)
O6A 0.0292(6) 0.0314(7) 0.0273(6) 0.0051(5) 0.0038(5) 0.0107(5)
C1A 0.0247(8) 0.0220(8) 0.0184(7) 0.0050(6) 0.0003(6) 0.0041(6)
C2A 0.0222(8) 0.0209(8) 0.0227(8) 0.0059(6) -0.0002(6) 0.0034(6)
C3A 0.0225(8) 0.0208(8) 0.0216(8) 0.0060(6) 0.0019(6) 0.0054(6)
C4A 0.0251(8) 0.0229(8) 0.0209(8) 0.0061(6) 0.0016(6) 0.0070(6)
C5A 0.0224(8) 0.0247(8) 0.0216(8) 0.0056(6) -0.0002(6) 0.0064(6)
C6A 0.0230(8) 0.0228(8) 0.0214(8) 0.0058(6) 0.0022(6) 0.0056(6)
C7A 0.0220(8) 0.0280(8) 0.0206(8) 0.0075(7) 0.0022(6) 0.0097(7)
C8A 0.0229(8) 0.0250(8) 0.0218(8) 0.0048(6) 0.0004(6) 0.0064(7)
C9A 0.0250(8) 0.0291(9) 0.0250(8) 0.0105(7) 0.0041(7) 0.0112(7)
C10A 0.0267(9) 0.0355(9) 0.0196(8) 0.0099(7) 0.0024(6) 0.0119(7)
C11A 0.0245(8) 0.0300(9) 0.0212(8) 0.0046(7) -0.0017(6) 0.0079(7)
C12A 0.0218(8) 0.0264(8) 0.0233(8) 0.0088(7) 0.0017(6) 0.0078(7)
C13A 0.0323(9) 0.0340(10) 0.0260(9) 0.0130(7) 0.0048(7) 0.0093(8)
C14A 0.0427(11) 0.0357(11) 0.0559(13) 0.0236(10) 0.0138(10) 0.0131(9)
C15A 0.0320(10) 0.0329(10) 0.0320(9) 0.0092(8) 0.0030(8) 0.0045(8)
C16A 0.0344(10) 0.0293(9) 0.0260(9) 0.0055(7) -0.0025(7) 0.0014(8)
C17A 0.0331(10) 0.0276(9) 0.0320(9) 0.0076(7) -0.0020(7) 0.0015(7)
C18A 0.0282(9) 0.0317(10) 0.0398(10) 0.0097(8) -0.0042(8) 0.0013(8)
C19A 0.0268(9) 0.0313(9) 0.0401(10) 0.0134(8) 0.0030(8) 0.0021(7)
C20A 0.0266(9) 0.0292(9) 0.0229(8) 0.0079(7) 0.0011(7) 0.0089(7)
C21A 0.0237(9) 0.0342(10) 0.0291(9) 0.0075(7) -0.0004(7) 0.0062(7)
C22A 0.0285(9) 0.0387(10) 0.0278(9) 0.0086(8) -0.0034(7) 0.0144(8)
C23A 0.0358(10) 0.0310(9) 0.0240(8) 0.0067(7) 0.0021(7) 0.0152(8)
C24A 0.0292(9) 0.0258(8) 0.0208(8) 0.0043(7) 0.0014(7) 0.0076(7)
C25A 0.0249(8) 0.0279(8) 0.0178(7) 0.0053(6) 0.0021(6) 0.0093(7)
C26A 0.0434(11) 0.0389(11) 0.0416(11) 0.0187(9) 0.0008(9) 0.0176(9)
C27A 0.0528(13) 0.0481(13) 0.0515(13) 0.0272(11) 0.0087(11) 0.0063(10)
C28A 0.203(4) 0.0299(13) 0.0540(16) 0.0147(12) -0.003(2) 0.0172(18)
C29A 0.0222(8) 0.0286(9) 0.0180(7) 0.0037(6) -0.0013(6) 0.0077(7)
C30A 0.0277(9) 0.0291(9) 0.0242(8) 0.0071(7) 0.0014(7) 0.0093(7)
C31A 0.0333(10) 0.0388(10) 0.0308(9) 0.0085(8) 0.0038(8) 0.0173(8)
C32A 0.0303(10) 0.0510(12) 0.0365(10) 0.0143(9) 0.0124(8) 0.0206(9)
C33A 0.0289(9) 0.0433(11) 0.0335(10) 0.0156(8) 0.0094(8) 0.0116(8)
C34A 0.0247(8) 0.0292(9) 0.0231(8) 0.0068(7) 0.0002(6) 0.0078(7)
C35A 0.0458(12) 0.0452(12) 0.0461(12) 0.0122(10) 0.0120(10) 0.0267(10)
C36A 0.0560(14) 0.0447(12) 0.0482(12) 0.0128(10) 0.0008(10) 0.0261(11)
C37A 0.0856(19) 0.0465(13) 0.0458(13) 0.0075(11) 0.0042(12) 0.0328(13)
C38A 0.0455(12) 0.0372(11) 0.0434(11) 0.0193(9) 0.0205(9) 0.0110(9)
C39A 0.0571(13) 0.0309(10) 0.0420(11) 0.0155(9) 0.0206(10) 0.0116(9)
C40A 0.0698(15) 0.0342(10) 0.0351(10) 0.0172(9) 0.0199(10) 0.0225(10)
C41A 0.0595(13) 0.0376(11) 0.0350(10) 0.0169(9) 0.0133(9) 0.0272(10)
C42A 0.0257(9) 0.0355(10) 0.0243(8) 0.0076(7) 0.0040(7) 0.0139(7)
C43A 0.0345(10) 0.0440(11) 0.0261(9) 0.0156(8) 0.0045(7) 0.0167(8)
C44A 0.0312(9) 0.0504(11) 0.0181(8) 0.0087(8) 0.0022(7) 0.0141(8)
C45A 0.0258(9) 0.0399(10) 0.0223(8) 0.0040(7) 0.0005(7) 0.0101(8)
C46A 0.0249(8) 0.0350(9) 0.0230(8) 0.0075(7) 0.0008(7) 0.0107(7)
C47A 0.0191(8) 0.0342(9) 0.0209(8) 0.0075(7) 0.0014(6) 0.0094(7)
C48A 0.0492(12) 0.0411(11) 0.0243(9) 0.0005(8) 0.0001(8) 0.0141(9)
C49A 0.0542(14) 0.0545(14) 0.0312(11) -0.0074(10) -0.0056(10) 0.0169(11)
C50A 0.0653(16) 0.0747(18) 0.0502(14) -0.0171(13) -0.0111(12) 0.0452(15)
C51A 0.0218(8) 0.0364(9) 0.0211(8) 0.0110(7) 0.0038(6) 0.0094(7)
C52A 0.0245(9) 0.0390(10) 0.0236(8) 0.0086(7) 0.0031(7) 0.0100(7)
C53A 0.0237(9) 0.0493(11) 0.0234(8) 0.0100(8) 0.0008(7) 0.0089(8)
C54A 0.0268(9) 0.0584(13) 0.0295(9) 0.0151(9) -0.0017(7) 0.0166(9)
C55A 0.0300(9) 0.0458(11) 0.0317(9) 0.0140(8) 0.0033(7) 0.0183(8)
C56A 0.0236(8) 0.0386(10) 0.0237(8) 0.0117(7) 0.0047(7) 0.0107(7)
C57A 0.0273(9) 0.0551(13) 0.0272(9) 0.0084(9) -0.0043(7) 0.0087(9)
C58A 0.0367(11) 0.0604(14) 0.0364(11) -0.0055(10) -0.0012(9) 0.0071(10)
C59A 0.0322(11) 0.0609(14) 0.0424(12) 0.0114(10) -0.0042(9) 0.0061(10)
C60A 0.0347(10) 0.0362(10) 0.0341(10) 0.0139(8) 0.0081(8) 0.0171(8)
C61A 0.0351(10) 0.0328(10) 0.0407(11) 0.0111(8) 0.0099(8) 0.0138(8)
C62A 0.0371(10) 0.0328(10) 0.0340(10) 0.0050(8) 0.0078(8) 0.0151(8)
C63A 0.0409(11) 0.0329(10) 0.0299(9) 0.0028(8) 0.0037(8) 0.0122(8)
C64A 0.0274(9) 0.0356(10) 0.0226(8) 0.0112(7) 0.0022(7) 0.0117(7)
C65A 0.0339(10) 0.0451(11) 0.0285(9) 0.0141(8) 0.0091(8) 0.0184(9)
C66A 0.0300(10) 0.0574(13) 0.0343(10) 0.0215(9) 0.0130(8) 0.0174(9)
C67A 0.0282(9) 0.0475(12) 0.0375(10) 0.0208(9) 0.0046(8) 0.0082(8)
C68A 0.0282(9) 0.0377(10) 0.0252(8) 0.0114(8) 0.0016(7) 0.0083(8)
C69A 0.0242(8) 0.0344(9) 0.0215(8) 0.0119(7) 0.0027(6) 0.0107(7)
C70A 0.0300(10) 0.0539(13) 0.0594(14) 0.0255(11) 0.0063(9) 0.0072(9)
C71A 0.0392(12) 0.0625(16) 0.0884(19) 0.0466(15) 0.0126(12) 0.0081(11)
C72A 0.0343(12) 0.0489(14) 0.0752(17) 0.0111(12) 0.0021(11) -0.0047(10)
N1S 0.0772(15) 0.0484(12) 0.0381(11) 0.0045(9) 0.0006(10) 0.0076(10)
C1S 0.0628(16) 0.0448(14) 0.0339(11) 0.0020(10) 0.0088(11) 0.0057(13)
C2S 0.0504(13) 0.0401(12) 0.0399(12) 0.0011(9) -0.0037(10) 0.0046(10)
N2S 0.0463(11) 0.0386(10) 0.0577(12) 0.0167(9) 0.0117(9) 0.0079(8)
C3S 0.0290(9) 0.0322(10) 0.0289(9) 0.0094(8) 0.0020(8) 0.0084(8)
C4S 0.0276(9) 0.0409(11) 0.0318(9) 0.0114(8) 0.0049(7) 0.0104(8)
N3S 0.0363(10) 0.0459(11) 0.0694(13) 0.0232(10) 0.0044(9) 0.0114(8)
C5S 0.0589(16) 0.0565(16) 0.0504(15) 0.0167(12) -0.0006(12) 0.0024(13)
C6S 0.0267(10) 0.0490(13) 0.0509(12) 0.0268(11) 0.0029(9) 0.0098(9)

loop_
_atom_type_symbol
_atom_type_description
_atom_type_scat_dispersion_real
_atom_type_scat_dispersion_imag
_atom_type_scat_source
C C 0.0033 0.0016 'International Tables Vol C Tables 4.2.6.8 and 6.1.1.4'
H H 0.0000 0.0000 'International Tables Vol C Tables 4.2.6.8 and 6.1.1.4'
O O 0.0106 0.0060 'International Tables Vol C Tables 4.2.6.8 and 6.1.1.4'
N N 0.0061 0.0033 'International Tables Vol C Tables 4.2.6.8 and 6.1.1.4'

loop_
_geom_angle_atom_site_label_1
_geom_angle_atom_site_label_2
_geom_angle_atom_site_label_3
_geom_angle
C12 O1 C16 117.4(2)
C20 O2 C19 119.2(3)
C34 O3 C38 115.92(14)
C42 O4 C41 118.67(15)
C56 O5 C60 117.43(16)
C64 O6 C63 118.61(18)
C2 C1 C6 120.43(17)
C2 C1 C7 120.83(17)
C6 C1 C7 118.70(17)
C1 C2 C3 120.03(17)
C1 C2 C25 118.09(17)
C3 C2 C25 121.74(17)
C4 C3 C2 119.41(17)
C4 C3 C29 120.76(16)
C2 C3 C29 119.77(16)
C3 C4 C5 120.53(16)
C3 C4 C47 120.22(16)
C5 C4 C47 119.17(16)
C6 C5 C4 119.68(16)
C6 C5 C51 120.27(16)
C4 C5 C51 119.94(15)
C5 C6 C1 119.90(17)
C5 C6 C69 120.19(16)
C1 C6 C69 119.86(16)
C8 C7 C12 118.1(2)
C8 C7 C1 119.35(18)
C12 C7 C1 122.5(2)
C7 C8 C9 123.1(2)
C7 C8 H8A 118.5
C9 C8 H8A 118.5
C10 C9 C8 117.0(3)
C10 C9 C13 125.2(3)
C8 C9 C13 117.8(3)
C14 C13 C15 111.4(5)
C14 C13 C9 122.0(5)
C15 C13 C9 107.1(5)
C14 C13 H13B 104.9
C15 C13 H13B 104.9
C9 C13 H13B 104.9
C13 C14 H14D 109.5
C13 C14 H14E 109.5
H14D C14 H14E 109.5
C13 C14 H14F 109.5
H14D C14 H14F 109.5
H14E C14 H14F 109.5
C13 C15 H15D 109.5
C13 C15 H15E 109.5
H15D C15 H15E 109.5
C13 C15 H15F 109.5
H15D C15 H15F 109.5
H15E C15 H15F 109.5
C15B C13B C14B 113.1(6)
C15B C13B H13C 103.9
C14B C13B H13C 103.9
C13B C14B H14G 109.5
C13B C14B H14H 109.5
H14G C14B H14H 109.5
C13B C14B H14I 109.5
H14G C14B H14I 109.5
H14H C14B H14I 109.5
C13B C15B H15G 109.5
C13B C15B H15H 109.5
H15G C15B H15H 109.5
C13B C15B H15I 109.5
H15G C15B H15I 109.5
H15H C15B H15I 109.5
C11 C10 C9 121.6(2)
C11 C10 H10B 119.2
C9 C10 H10B 119.2
C10 C11 C12 120.6(2)
C10 C11 H11B 119.7
C12 C11 H11B 119.7
O1 C12 C7 116.2(2)
O1 C12 C11 124.3(2)
C7 C12 C11 119.5(3)
O1 C16 C17 110.1(2)
O1 C16 H16C 109.6
C17 C16 H16C 109.6
O1 C16 H16D 109.6
C17 C16 H16D 109.6
H16C C16 H16D 108.2
C16 C17 C18 114.4(4)
C16 C17 H17C 108.7
C18 C17 H17C 108.7
C16 C17 H17D 108.7
C18 C17 H17D 108.7
H17C C17 H17D 107.6
C19 C18 C17 116.9(4)
C19 C18 H18C 108.1
C17 C18 H18C 108.1
C19 C18 H18D 108.1
C17 C18 H18D 108.1
H18C C18 H18D 107.3
O2 C19 C18 114.7(3)
O2 C19 H19C 108.6
C18 C19 H19C 108.6
O2 C19 H19D 108.6
C18 C19 H19D 108.6
H19C C19 H19D 107.6
C25 C20 O2 115.0(2)
C25 C20 C21 118.8(3)
O2 C20 C21 126.2(3)
C22 C21 C20 120.0(3)
C22 C21 H21B 120.0
C20 C21 H21B 120.0
C23 C22 C21 122.2(3)
C23 C22 H22B 118.9
C21 C22 H22B 118.9
C22 C23 C24 117.2(3)
C22 C23 C26 120.3(3)
C24 C23 C26 122.5(3)
C25 C24 C23 123.4(3)
C25 C24 H24B 118.3
C23 C24 H24B 118.3
C20 C25 C24 118.2(2)
C20 C25 C2 122.9(2)
C24 C25 C2 118.77(19)
C27 C26 C28 110.9(4)
C27 C26 C23 111.5(3)
C28 C26 C23 113.3(2)
C27 C26 H26B 107.0
C28 C26 H26B 107.0
C23 C26 H26B 107.0
C26 C27 H27D 109.5
C26 C27 H27E 109.5
H27D C27 H27E 109.5
C26 C27 H27F 109.5
H27D C27 H27F 109.5
H27E C27 H27F 109.5
C26 C28 H28D 109.5
C26 C28 H28E 109.5
H28D C28 H28E 109.5
C26 C28 H28F 109.5
H28D C28 H28F 109.5
H28E C28 H28F 109.5
C30 C29 C34 118.19(17)
C30 C29 C3 119.32(16)
C34 C29 C3 122.49(16)
C29 C30 C31 122.89(18)
C29 C30 H30B 118.6
C31 C30 H30B 118.6
C32 C31 C30 117.38(17)
C32 C31 C35 120.11(18)
C30 C31 C35 122.51(18)
C31 C32 C33 121.50(18)
C31 C32 H32B 119.3
C33 C32 H32B 119.3
C32 C33 C34 120.31(18)
C32 C33 H33B 119.8
C34 C33 H33B 119.8
O3 C34 C33 123.22(17)
O3 C34 C29 117.05(16)
C33 C34 C29 119.73(17)
C36 C35 C37 113.8(2)
C36 C35 C31 114.62(18)
C37 C35 C31 111.58(18)
C36 C35 H35B 105.2
C37 C35 H35B 105.2
C31 C35 H35B 105.2
C35 C36 H36D 109.5
C35 C36 H36E 109.5
H36D C36 H36E 109.5
C35 C36 H36F 109.5
H36D C36 H36F 109.5
H36E C36 H36F 109.5
C35 C37 H37D 109.5
C35 C37 H37E 109.5
H37D C37 H37E 109.5
C35 C37 H37F 109.5
H37D C37 H37F 109.5
H37E C37 H37F 109.5
O3 C38 C39 111.20(16)
O3 C38 H38C 109.4
C39 C38 H38C 109.4
O3 C38 H38D 109.4
C39 C38 H38D 109.4
H38C C38 H38D 108.0
C38 C39 C40 117.00(18)
C38 C39 H39C 108.0
C40 C39 H39C 108.0
C38 C39 H39D 108.0
C40 C39 H39D 108.0
H39C C39 H39D 107.3
C41 C40 C39 117.50(18)
C41 C40 H40C 107.9
C39 C40 H40C 107.9
C41 C40 H40D 107.9
C39 C40 H40D 107.9
H40C C40 H40D 107.2
O4 C41 C40 115.23(16)
O4 C41 H41C 108.5
C40 C41 H41C 108.5
O4 C41 H41D 108.5
C40 C41 H41D 108.5
H41C C41 H41D 107.5
O4 C42 C43 124.84(17)
O4 C42 C47 115.19(16)
C43 C42 C47 119.97(17)
C42 C43 C44 119.98(18)
C42 C43 H43B 120.0
C44 C43 H43B 120.0
C45 C44 C43 121.64(18)
C45 C44 H44B 119.2
C43 C44 H44B 119.2
C44 C45 C46 116.95(17)
C44 C45 C48 124.50(18)
C46 C45 C48 118.53(18)
C47 C46 C45 123.05(18)
C47 C46 H46B 118.5
C45 C46 H46B 118.5
C46 C47 C42 118.37(16)
C46 C47 C4 120.13(16)
C42 C47 C4 121.49(15)
C50 C48 C49 111.8(2)
C50 C48 C45 113.9(2)
C49 C48 C45 110.16(18)
C50 C48 H48B 106.8
C49 C48 H48B 106.8
C45 C48 H48B 106.8
C48 C49 H49D 109.5
C48 C49 H49E 109.5
H49D C49 H49E 109.5
C48 C49 H49F 109.5
H49D C49 H49F 109.5
H49E C49 H49F 109.5
C48 C50 H50D 109.5
C48 C50 H50E 109.5
H50D C50 H50E 109.5
C48 C50 H50F 109.5
H50D C50 H50F 109.5
H50E C50 H50F 109.5
C52 C51 C56 118.22(17)
C52 C51 C5 119.70(16)
C56 C51 C5 122.08(16)
C51 C52 C53 123.22(17)
C51 C52 H52B 118.4
C53 C52 H52B 118.4
C54 C53 C52 117.07(18)
C54 C53 C57 121.67(17)
C52 C53 C57 121.23(17)
C53 C54 C55 121.41(18)
C53 C54 H54B 119.3
C55 C54 H54B 119.3
C56 C55 C54 120.48(18)
C56 C55 H55B 119.8
C54 C55 H55B 119.8
O5 C56 C55 124.45(17)
O5 C56 C51 115.96(16)
C55 C56 C51 119.59(17)
C53 C57 C58 112.48(17)
C53 C57 C59 111.15(17)
C58 C57 C59 111.03(18)
C53 C57 H57B 107.3
C58 C57 H57B 107.3
C59 C57 H57B 107.3
C57 C58 H58D 109.5
C57 C58 H58E 109.5
H58D C58 H58E 109.5
C57 C58 H58F 109.5
H58D C58 H58F 109.5
H58E C58 H58F 109.5
C57 C59 H59D 109.5
C57 C59 H59E 109.5
H59D C59 H59E 109.5
C57 C59 H59F 109.5
H59D C59 H59F 109.5
H59E C59 H59F 109.5
O5 C60 C61 110.02(19)
O5 C60 H60C 109.7
C61 C60 H60C 109.7
O5 C60 H60D 109.7
C61 C60 H60D 109.7
H60C C60 H60D 108.2
C60 C61 C62 116.0(2)
C60 C61 H61C 108.3
C62 C61 H61C 108.3
C60 C61 H61D 108.3
C62 C61 H61D 108.3
H61C C61 H61D 107.4
C63 C62 C61 117.1(2)
C63 C62 H62C 108.0
C61 C62 H62C 108.0
C63 C62 H62D 108.0
C61 C62 H62D 108.0
H62C C62 H62D 107.3
O6 C63 C62 114.58(19)
O6 C63 H63C 108.6
C62 C63 H63C 108.6
O6 C63 H63D 108.6
C62 C63 H63D 108.6
H63C C63 H63D 107.6
O6 C64 C65 124.58(19)
O6 C64 C69 115.68(17)
C65 C64 C69 119.7(2)
C66 C65 C64 120.1(2)
C66 C65 H65B 120.0
C64 C65 H65B 120.0
C65 C66 C67 121.9(2)
C65 C66 H66B 119.0
C67 C66 H66B 119.0
C66 C67 C68 117.4(2)
C66 C67 C70 121.5(4)
C68 C67 C70 120.8(4)
C72 C70 C71 108.6(9)
C72 C70 C67 117.0(8)
C71 C70 C67 114.6(7)
C72 C70 H70 105.2
C71 C70 H70 105.2
C67 C70 H70 105.1
C70 C71 H71A 109.5
C70 C71 H71B 109.4
H71A C71 H71B 109.5
C70 C71 H71C 109.5
H71A C71 H71C 109.5
H71B C71 H71C 109.5
C70 C72 H72A 109.5
C70 C72 H72B 109.5
H72A C72 H72B 109.5
C70 C72 H72C 109.5
H72A C72 H72C 109.5
H72B C72 H72C 109.5
C72B C70B C71B 128.0(11)
C72B C70B H70B 94.2
C71B C70B H70B 94.1
C70B C71B H71D 109.5
C70B C71B H71E 109.6
H71D C71B H71E 109.5
C70B C71B H71F 109.4
H71D C71B H71F 109.5
H71E C71B H71F 109.5
C70B C72B H72D 109.5
C70B C72B H72E 109.5
H72D C72B H72E 109.5
C70B C72B H72F 109.5
H72D C72B H72F 109.5
H72E C72B H72F 109.5
C72C C70C C71C 111.7(11)
C72C C70C H70C 102.2
C71C C70C H70C 102.2
C70C C71C H71G 109.5
C70C C71C H71H 109.5
H71G C71C H71H 109.5
C70C C71C H71I 109.5
H71G C71C H71I 109.5
H71H C71C H71I 109.5
C70C C72C H72G 109.5
C70C C72C H72H 109.5
H72G C72C H72H 109.5
C70C C72C H72I 109.5
H72G C72C H72I 109.5
H72H C72C H72I 109.5
C69 C68 C67 121.9(2)
C69 C68 H68B 119.0
C67 C68 H68B 119.0
C68 C69 C64 118.91(18)
C68 C69 C6 120.60(17)
C64 C69 C6 120.48(18)
C12A O1A C16A 117.11(13)
C20A O2A C19A 118.63(13)
C34A O3A C38A 117.14(14)
C42A O4A C41A 118.81(14)
C56A O5A C60A 117.33(14)
C64A O6A C63A 118.62(14)
C2A C1A C6A 120.23(14)
C2A C1A C7A 120.02(14)
C6A C1A C7A 119.69(14)
C1A C2A C3A 119.94(14)
C1A C2A C25A 119.72(14)
C3A C2A C25A 120.25(14)
C4A C3A C2A 119.72(15)
C4A C3A C29A 119.93(14)
C2A C3A C29A 120.24(14)
C3A C4A C5A 120.28(15)
C3A C4A C47A 119.57(14)
C5A C4A C47A 120.08(14)
C6A C5A C4A 119.90(15)
C6A C5A C51A 121.57(14)
C4A C5A C51A 118.52(14)
C5A C6A C1A 119.88(15)
C5A C6A C69A 119.63(14)
C1A C6A C69A 120.43(14)
C8A C7A C12A 118.60(15)
C8A C7A C1A 119.45(15)
C12A C7A C1A 121.95(15)
C7A C8A C9A 122.80(15)
C7A C8A H8AA 118.6
C9A C8A H8AA 118.6
C10A C9A C8A 117.27(16)
C10A C9A C13A 122.00(15)
C8A C9A C13A 120.72(15)
C9A C10A C11A 121.58(15)
C9A C10A H10A 119.2
C11A C10A H10A 119.2
C10A C11A C12A 120.18(16)
C10A C11A H11A 119.9
C12A C11A H11A 119.9
O1A C12A C11A 123.88(15)
O1A C12A C7A 116.60(14)
C11A C12A C7A 119.53(15)
C9A C13A C15A 110.85(14)
C9A C13A C14A 112.01(15)
C15A C13A C14A 110.60(16)
C9A C13A H13A 107.7
C15A C13A H13A 107.7
C14A C13A H13A 107.7
C13A C14A H14A 109.5
C13A C14A H14B 109.5
H14A C14A H14B 109.5
C13A C14A H14C 109.5
H14A C14A H14C 109.5
H14B C14A H14C 109.5
C13A C15A H15A 109.5
C13A C15A H15B 109.5
H15A C15A H15B 109.5
C13A C15A H15C 109.5
H15A C15A H15C 109.5
H15B C15A H15C 109.5
O1A C16A C17A 109.92(14)
O1A C16A H16A 109.7
C17A C16A H16A 109.7
O1A C16A H16B 109.7
C17A C16A H16B 109.7
H16A C16A H16B 108.2
C16A C17A C18A 115.38(16)
C16A C17A H17A 108.4
C18A C17A H17A 108.4
C16A C17A H17B 108.4
C18A C17A H17B 108.4
H17A C17A H17B 107.5
C19A C18A C17A 116.74(16)
C19A C18A H18A 108.1
C17A C18A H18A 108.1
C19A C18A H18B 108.1
C17A C18A H18B 108.1
H18A C18A H18B 107.3
O2A C19A C18A 114.86(15)
O2A C19A H19A 108.6
C18A C19A H19A 108.6
O2A C19A H19B 108.6
C18A C19A H19B 108.6
H19A C19A H19B 107.5
O2A C20A C21A 124.46(16)
O2A C20A C25A 115.60(14)
C21A C20A C25A 119.93(16)
C22A C21A C20A 119.48(17)
C22A C21A H21A 120.3
C20A C21A H21A 120.3
C23A C22A C21A 122.04(16)
C23A C22A H22A 119.0
C21A C22A H22A 119.0
C22A C23A C24A 117.40(16)
C22A C23A C26A 121.41(16)
C24A C23A C26A 121.04(17)
C25A C24A C23A 122.40(16)
C25A C24A H24A 118.8
C23A C24A H24A 118.8
C24A C25A C20A 118.61(15)
C24A C25A C2A 120.25(15)
C20A C25A C2A 121.14(15)
C28A C26A C27A 110.8(2)
C28A C26A C23A 114.25(18)
C27A C26A C23A 109.80(16)
C28A C26A H26A 107.2
C27A C26A H26A 107.2
C23A C26A H26A 107.2
C26A C27A H27A 109.5
C26A C27A H27B 109.5
H27A C27A H27B 109.5
C26A C27A H27C 109.5
H27A C27A H27C 109.5
H27B C27A H27C 109.5
C26A C28A H28A 109.5
C26A C28A H28B 109.5
H28A C28A H28B 109.5
C26A C28A H28C 109.5
H28A C28A H28C 109.5
H28B C28A H28C 109.5
C30A C29A C34A 118.40(15)
C30A C29A C3A 119.19(15)
C34A C29A C3A 122.39(15)
C29A C30A C31A 123.05(17)
C29A C30A H30A 118.5
C31A C30A H30A 118.5
C32A C31A C30A 116.87(17)
C32A C31A C35A 120.33(17)
C30A C31A C35A 122.79(18)
C33A C32A C31A 121.91(17)
C33A C32A H32A 119.0
C31A C32A H32A 119.0
C32A C33A C34A 120.38(18)
C32A C33A H33A 119.8
C34A C33A H33A 119.8
O3A C34A C33A 123.74(16)
O3A C34A C29A 116.93(14)
C33A C34A C29A 119.33(16)
C36A C35A C37A 112.6(2)
C36A C35A C31A 113.13(17)
C37A C35A C31A 111.29(18)
C36A C35A H35A 106.4
C37A C35A H35A 106.4
C31A C35A H35A 106.4
C35A C36A H36A 109.5
C35A C36A H36B 109.5
H36A C36A H36B 109.5
C35A C36A H36C 109.5
H36A C36A H36C 109.5
H36B C36A H36C 109.5
C35A C37A H37A 109.5
C35A C37A H37B 109.5
H37A C37A H37B 109.5
C35A C37A H37C 109.5
H37A C37A H37C 109.5
H37B C37A H37C 109.5
O3A C38A C39A 110.69(16)
O3A C38A H38A 109.5
C39A C38A H38A 109.5
O3A C38A H38B 109.5
C39A C38A H38B 109.5
H38A C38A H38B 108.1
C38A C39A C40A 116.43(18)
C38A C39A H39A 108.2
C40A C39A H39A 108.2
C38A C39A H39B 108.2
C40A C39A H39B 108.2
H39A C39A H39B 107.3
C41A C40A C39A 117.18(17)
C41A C40A H40A 108.0
C39A C40A H40A 108.0
C41A C40A H40B 108.0
C39A C40A H40B 108.0
H40A C40A H40B 107.2
O4A C41A C40A 114.83(16)
O4A C41A H41A 108.6
C40A C41A H41A 108.6
O4A C41A H41B 108.6
C40A C41A H41B 108.6
H41A C41A H41B 107.5
O4A C42A C43A 125.02(16)
O4A C42A C47A 115.00(15)
C43A C42A C47A 119.97(16)
C42A C43A C44A 119.98(17)
C42A C43A H43A 120.0
C44A C43A H43A 120.0
C45A C44A C43A 121.54(16)
C45A C44A H44A 119.2
C43A C44A H44A 119.2
C44A C45A C46A 117.24(17)
C44A C45A C48A 123.37(16)
C46A C45A C48A 119.36(17)
C47A C46A C45A 122.75(17)
C47A C46A H46A 118.6
C45A C46A H46A 118.6
C46A C47A C42A 118.42(15)
C46A C47A C4A 120.64(15)
C42A C47A C4A 120.94(15)
C45A C48A C49A 114.66(18)
C45A C48A C50A 109.14(18)
C49A C48A C50A 109.43(18)
C45A C48A H48A 107.8
C49A C48A H48A 107.8
C50A C48A H48A 107.8
C48A C49A H49A 109.5
C48A C49A H49B 109.5
H49A C49A H49B 109.5
C48A C49A H49C 109.5
H49A C49A H49C 109.5
H49B C49A H49C 109.5
C48A C50A H50A 109.5
C48A C50A H50B 109.5
H50A C50A H50B 109.5
C48A C50A H50C 109.5
H50A C50A H50C 109.5
H50B C50A H50C 109.5
C52A C51A C56A 118.60(15)
C52A C51A C5A 119.57(15)
C56A C51A C5A 121.61(15)
C51A C52A C53A 122.90(17)
C51A C52A H52A 118.6
C53A C52A H52A 118.6
C54A C53A C52A 116.84(17)
C54A C53A C57A 121.27(16)
C52A C53A C57A 121.88(18)
C53A C54A C55A 122.22(17)
C53A C54A H54A 118.9
C55A C54A H54A 118.9
C54A C55A C56A 119.93(18)
C54A C55A H55A 120.0
C56A C55A H55A 120.0
O5A C56A C55A 123.76(16)
O5A C56A C51A 116.84(15)
C55A C56A C51A 119.39(17)
C53A C57A C58A 113.28(16)
C53A C57A C59A 110.50(16)
C58A C57A C59A 110.4(2)
C53A C57A H57A 107.5
C58A C57A H57A 107.5
C59A C57A H57A 107.5
C57A C58A H58A 109.5
C57A C58A H58B 109.5
H58A C58A H58B 109.5
C57A C58A H58C 109.5
H58A C58A H58C 109.5
H58B C58A H58C 109.5
C57A C59A H59A 109.5
C57A C59A H59B 109.5
H59A C59A H59B 109.5
C57A C59A H59C 109.5
H59A C59A H59C 109.5
H59B C59A H59C 109.5
O5A C60A C61A 110.66(15)
O5A C60A H60A 109.5
C61A C60A H60A 109.5
O5A C60A H60B 109.5
C61A C60A H60B 109.5
H60A C60A H60B 108.1
C60A C61A C62A 116.17(17)
C60A C61A H61A 108.2
C62A C61A H61A 108.2
C60A C61A H61B 108.2
C62A C61A H61B 108.2
H61A C61A H61B 107.4
C63A C62A C61A 116.39(16)
C63A C62A H62A 108.2
C61A C62A H62A 108.2
C63A C62A H62B 108.2
C61A C62A H62B 108.2
H62A C62A H62B 107.3
O6A C63A C62A 114.22(15)
O6A C63A H63A 108.7
C62A C63A H63A 108.7
O6A C63A H63B 108.7
C62A C63A H63B 108.7
H63A C63A H63B 107.6
O6A C64A C65A 124.55(16)
O6A C64A C69A 115.64(15)
C65A C64A C69A 119.82(17)
C66A C65A C64A 119.88(18)
C66A C65A H65A 120.1
C64A C65A H65A 120.1
C65A C66A C67A 122.14(17)
C65A C66A H66A 118.9
C67A C66A H66A 118.9
C66A C67A C68A 116.98(18)
C66A C67A C70A 119.25(18)
C68A C67A C70A 123.72(19)
C69A C68A C67A 122.41(18)
C69A C68A H68A 118.8
C67A C68A H68A 118.8
C68A C69A C64A 118.73(16)
C68A C69A C6A 120.41(15)
C64A C69A C6A 120.86(15)
C67A C70A C71A 111.87(19)
C67A C70A C72A 113.60(18)
C71A C70A C72A 111.5(2)
C67A C70A H70A 106.5
C71A C70A H70A 106.5
C72A C70A H70A 106.5
C70A C71A H71J 109.5
C70A C71A H71K 109.5
H71J C71A H71K 109.5
C70A C71A H71L 109.5
H71J C71A H71L 109.5
H71K C71A H71L 109.5
C70A C72A H72J 109.5
C70A C72A H72K 109.5
H72J C72A H72K 109.5
C70A C72A H72L 109.5
H72J C72A H72L 109.5
H72K C72A H72L 109.5
C2S C1S H1SA 114(2)
C2S C1S H1SB 110(2)
H1SA C1S H1SB 106(3)
C2S C1S H1SC 108(3)
H1SA C1S H1SC 110(3)
H1SB C1S H1SC 109(3)
N1S C2S C1S 179.6(3)
C4S C3S H3SA 111.1(16)
C4S C3S H3SB 111.2(14)
H3SA C3S H3SB 107(2)
C4S C3S H3SC 109.8(17)
H3SA C3S H3SC 109(2)
H3SB C3S H3SC 109(2)
N2S C4S C3S 178.8(2)
C6S C5S H5SA 111(2)
C6S C5S H5SB 110.1(17)
H5SA C5S H5SB 105(3)
C6S C5S H5SC 111(2)
H5SA C5S H5SC 110(3)
H5SB C5S H5SC 110(3)
N3S C6S C5S 179.3(3)

loop_
_geom_bond_atom_site_label_1
_geom_bond_atom_site_label_2
_geom_bond_distance
_geom_bond_site_symmetry_2
O1 C12 1.371(3) .
O1 C16 1.430(3) .
O2 C20 1.382(4) .
O2 C19 1.453(4) .
O3 C34 1.371(2) .
O3 C38 1.434(2) .
O4 C42 1.365(2) .
O4 C41 1.432(2) .
O5 C56 1.367(2) .
O5 C60 1.429(2) .
O6 C64 1.361(3) .
O6 C63 1.434(3) .
C1 C2 1.397(3) .
C1 C6 1.405(3) .
C1 C7 1.506(3) .
C2 C3 1.411(3) .
C2 C25 1.503(3) .
C3 C4 1.402(3) .
C3 C29 1.500(3) .
C4 C5 1.408(3) .
C4 C47 1.496(2) .
C5 C6 1.401(3) .
C5 C51 1.494(2) .
C6 C69 1.500(3) .
C7 C8 1.388(3) .
C7 C12 1.391(3) .
C8 C9 1.398(3) .
C8 H8A 0.9500 .
C9 C10 1.377(4) .
C9 C13 1.673(7) .
C13 C14 1.463(8) .
C13 C15 1.527(8) .
C13 H13B 1.0000 .
C14 H14D 0.9800 .
C14 H14E 0.9800 .
C14 H14F 0.9800 .
C15 H15D 0.9800 .
C15 H15E 0.9800 .
C15 H15F 0.9800 .
C13B C15B 1.481(9) .
C13B C14B 1.507(10) .
C13B H13C 1.0000 .
C14B H14G 0.9800 .
C14B H14H 0.9800 .
C14B H14I 0.9800 .
C15B H15G 0.9800 .
C15B H15H 0.9800 .
C15B H15I 0.9800 .
C10 C11 1.373(5) .
C10 H10B 0.9500 .
C11 C12 1.397(4) .
C11 H11B 0.9500 .
C16 C17 1.480(5) .
C16 H16C 0.9900 .
C16 H16D 0.9900 .
C17 C18 1.517(5) .
C17 H17C 0.9900 .
C17 H17D 0.9900 .
C18 C19 1.514(6) .
C18 H18C 0.9900 .
C18 H18D 0.9900 .
C19 H19C 0.9900 .
C19 H19D 0.9900 .
C20 C25 1.374(3) .
C20 C21 1.425(5) .
C21 C22 1.382(6) .
C21 H21B 0.9500 .
C22 C23 1.344(5) .
C22 H22B 0.9500 .
C23 C24 1.398(3) .
C23 C26 1.529(5) .
C24 C25 1.393(3) .
C24 H24B 0.9500 .
C26 C27 1.504(4) .
C26 C28 1.507(6) .
C26 H26B 1.0000 .
C27 H27D 0.9800 .
C27 H27E 0.9800 .
C27 H27F 0.9800 .
C28 H28D 0.9800 .
C28 H28E 0.9800 .
C28 H28F 0.9800 .
C29 C30 1.392(3) .
C29 C34 1.401(3) .
C30 C31 1.397(3) .
C30 H30B 0.9500 .
C31 C32 1.384(3) .
C31 C35 1.524(3) .
C32 C33 1.386(3) .
C32 H32B 0.9500 .
C33 C34 1.396(3) .
C33 H33B 0.9500 .
C35 C36 1.500(3) .
C35 C37 1.504(3) .
C35 H35B 1.0000 .
C36 H36D 0.9800 .
C36 H36E 0.9800 .
C36 H36F 0.9800 .
C37 H37D 0.9800 .
C37 H37E 0.9800 .
C37 H37F 0.9800 .
C38 C39 1.515(3) .
C38 H38C 0.9900 .
C38 H38D 0.9900 .
C39 C40 1.529(3) .
C39 H39C 0.9900 .
C39 H39D 0.9900 .
C40 C41 1.525(3) .
C40 H40C 0.9900 .
C40 H40D 0.9900 .
C41 H41C 0.9900 .
C41 H41D 0.9900 .
C42 C43 1.382(3) .
C42 C47 1.406(3) .
C43 C44 1.390(3) .
C43 H43B 0.9500 .
C44 C45 1.389(3) .
C44 H44B 0.9500 .
C45 C46 1.396(3) .
C45 C48 1.521(3) .
C46 C47 1.379(2) .
C46 H46B 0.9500 .
C48 C50 1.510(3) .
C48 C49 1.520(4) .
C48 H48B 1.0000 .
C49 H49D 0.9800 .
C49 H49E 0.9800 .
C49 H49F 0.9800 .
C50 H50D 0.9800 .
C50 H50E 0.9800 .
C50 H50F 0.9800 .
C51 C52 1.386(3) .
C51 C56 1.406(3) .
C52 C53 1.397(3) .
C52 H52B 0.9500 .
C53 C54 1.387(3) .
C53 C57 1.517(3) .
C54 C55 1.390(3) .
C54 H54B 0.9500 .
C55 C56 1.389(3) .
C55 H55B 0.9500 .
C57 C58 1.526(3) .
C57 C59 1.528(3) .
C57 H57B 1.0000 .
C58 H58D 0.9800 .
C58 H58E 0.9800 .
C58 H58F 0.9800 .
C59 H59D 0.9800 .
C59 H59E 0.9800 .
C59 H59F 0.9800 .
C60 C61 1.507(3) .
C60 H60C 0.9900 .
C60 H60D 0.9900 .
C61 C62 1.532(4) .
C61 H61C 0.9900 .
C61 H61D 0.9900 .
C62 C63 1.520(4) .
C62 H62C 0.9900 .
C62 H62D 0.9900 .
C63 H63C 0.9900 .
C63 H63D 0.9900 .
C64 C65 1.388(3) .
C64 C69 1.399(3) .
C65 C66 1.369(4) .
C65 H65B 0.9500 .
C66 C67 1.386(4) .
C66 H66B 0.9500 .
C67 C68 1.400(3) .
C67 C70 1.530(7) .
C70 C72 1.367(12) .
C70 C71 1.421(12) .
C70 H70 1.0000 .
C71 H71A 0.9800 .
C71 H71B 0.9800 .
C71 H71C 0.9800 .
C72 H72A 0.9800 .
C72 H72B 0.9800 .
C72 H72C 0.9800 .
C70B C72B 1.374(11) .
C70B C71B 1.436(14) .
C70B H70B 1.0000 .
C71B H71D 0.9800 .
C71B H71E 0.9800 .
C71B H71F 0.9800 .
C72B H72D 0.9800 .
C72B H72E 0.9800 .
C72B H72F 0.9800 .
C70C C72C 1.398(13) .
C70C C71C 1.437(15) .
C70C H70C 1.0000 .
C71C H71G 0.9800 .
C71C H71H 0.9800 .
C71C H71I 0.9800 .
C72C H72G 0.9800 .
C72C H72H 0.9800 .
C72C H72I 0.9800 .
C68 C69 1.379(3) .
C68 H68B 0.9500 .
O1A C12A 1.374(2) .
O1A C16A 1.429(2) .
O2A C20A 1.368(2) .
O2A C19A 1.437(2) .
O3A C34A 1.365(2) .
O3A C38A 1.429(2) .
O4A C42A 1.369(2) .
O4A C41A 1.424(2) .
O5A C56A 1.365(2) .
O5A C60A 1.435(2) .
O6A C64A 1.366(2) .
O6A C63A 1.435(2) .
C1A C2A 1.404(2) .
C1A C6A 1.407(2) .
C1A C7A 1.502(2) .
C2A C3A 1.408(2) .
C2A C25A 1.496(2) .
C3A C4A 1.403(2) .
C3A C29A 1.499(2) .
C4A C5A 1.409(2) .
C4A C47A 1.500(2) .
C5A C6A 1.400(2) .
C5A C51A 1.503(2) .
C6A C69A 1.502(2) .
C7A C8A 1.384(2) .
C7A C12A 1.405(2) .
C8A C9A 1.398(2) .
C8A H8AA 0.9500 .
C9A C10A 1.386(2) .
C9A C13A 1.517(2) .
C10A C11A 1.389(3) .
C10A H10A 0.9500 .
C11A C12A 1.393(2) .
C11A H11A 0.9500 .
C13A C15A 1.529(3) .
C13A C14A 1.533(3) .
C13A H13A 1.0000 .
C14A H14A 0.9800 .
C14A H14B 0.9800 .
C14A H14C 0.9800 .
C15A H15A 0.9800 .
C15A H15B 0.9800 .
C15A H15C 0.9800 .
C16A C17A 1.511(3) .
C16A H16A 0.9900 .
C16A H16B 0.9900 .
C17A C18A 1.533(3) .
C17A H17A 0.9900 .
C17A H17B 0.9900 .
C18A C19A 1.518(3) .
C18A H18A 0.9900 .
C18A H18B 0.9900 .
C19A H19A 0.9900 .
C19A H19B 0.9900 .
C20A C21A 1.396(2) .
C20A C25A 1.400(2) .
C21A C22A 1.391(3) .
C21A H21A 0.9500 .
C22A C23A 1.381(3) .
C22A H22A 0.9500 .
C23A C24A 1.398(2) .
C23A C26A 1.524(3) .
C24A C25A 1.390(2) .
C24A H24A 0.9500 .
C26A C28A 1.502(3) .
C26A C27A 1.514(3) .
C26A H26A 1.0000 .
C27A H27A 0.9800 .
C27A H27B 0.9800 .
C27A H27C 0.9800 .
C28A H28A 0.9800 .
C28A H28B 0.9800 .
C28A H28C 0.9800 .
C29A C30A 1.393(2) .
C29A C34A 1.401(2) .
C30A C31A 1.396(3) .
C30A H30A 0.9500 .
C31A C32A 1.384(3) .
C31A C35A 1.520(3) .
C32A C33A 1.383(3) .
C32A H32A 0.9500 .
C33A C34A 1.396(2) .
C33A H33A 0.9500 .
C35A C36A 1.509(3) .
C35A C37A 1.520(3) .
C35A H35A 1.0000 .
C36A H36A 0.9800 .
C36A H36B 0.9800 .
C36A H36C 0.9800 .
C37A H37A 0.9800 .
C37A H37B 0.9800 .
C37A H37C 0.9800 .
C38A C39A 1.518(3) .
C38A H38A 0.9900 .
C38A H38B 0.9900 .
C39A C40A 1.523(3) .
C39A H39A 0.9900 .
C39A H39B 0.9900 .
C40A C41A 1.520(3) .
C40A H40A 0.9900 .
C40A H40B 0.9900 .
C41A H41A 0.9900 .
C41A H41B 0.9900 .
C42A C43A 1.386(2) .
C42A C47A 1.399(2) .
C43A C44A 1.390(3) .
C43A H43A 0.9500 .
C44A C45A 1.383(3) .
C44A H44A 0.9500 .
C45A C46A 1.398(2) .
C45A C48A 1.515(3) .
C46A C47A 1.383(2) .
C46A H46A 0.9500 .
C48A C49A 1.530(3) .
C48A C50A 1.532(3) .
C48A H48A 1.0000 .
C49A H49A 0.9800 .
C49A H49B 0.9800 .
C49A H49C 0.9800 .
C50A H50A 0.9800 .
C50A H50B 0.9800 .
C50A H50C 0.9800 .
C51A C52A 1.389(2) .
C51A C56A 1.405(2) .
C52A C53A 1.405(2) .
C52A H52A 0.9500 .
C53A C54A 1.382(3) .
C53A C57A 1.518(3) .
C54A C55A 1.390(3) .
C54A H54A 0.9500 .
C55A C56A 1.400(2) .
C55A H55A 0.9500 .
C57A C58A 1.523(3) .
C57A C59A 1.525(3) .
C57A H57A 1.0000 .
C58A H58A 0.9800 .
C58A H58B 0.9800 .
C58A H58C 0.9800 .
C59A H59A 0.9800 .
C59A H59B 0.9800 .
C59A H59C 0.9800 .
C60A C61A 1.511(3) .
C60A H60A 0.9900 .
C60A H60B 0.9900 .
C61A C62A 1.536(3) .
C61A H61A 0.9900 .
C61A H61B 0.9900 .
C62A C63A 1.520(3) .
C62A H62A 0.9900 .
C62A H62B 0.9900 .
C63A H63A 0.9900 .
C63A H63B 0.9900 .
C64A C65A 1.395(3) .
C64A C69A 1.400(2) .
C65A C66A 1.380(3) .
C65A H65A 0.9500 .
C66A C67A 1.393(3) .
C66A H66A 0.9500 .
C67A C68A 1.400(3) .
C67A C70A 1.523(3) .
C68A C69A 1.393(3) .
C68A H68A 0.9500 .
C70A C71A 1.526(3) .
C70A C72A 1.531(4) .
C70A H70A 1.0000 .
C71A H71J 0.9800 .
C71A H71K 0.9800 .
C71A H71L 0.9800 .
C72A H72J 0.9800 .
C72A H72K 0.9800 .
C72A H72L 0.9800 .
N1S C2S 1.144(3) .
C1S C2S 1.446(3) .
C1S H1SA 0.88(3) .
C1S H1SB 0.85(4) .
C1S H1SC 0.97(5) .
N2S C4S 1.149(3) .
C3S C4S 1.457(3) .
C3S H3SA 0.96(3) .
C3S H3SB 0.97(3) .
C3S H3SC 0.93(3) .
N3S C6S 1.137(3) .
C5S C6S 1.450(4) .
C5S H5SA 1.00(4) .
C5S H5SB 0.97(3) .
C5S H5SC 0.99(4) .
O1W O1W 1.52(4) 2_657

loop_
_geom_torsion_atom_site_label_1
_geom_torsion_atom_site_label_2
_geom_torsion_atom_site_label_3
_geom_torsion_atom_site_label_4
_geom_torsion
C6 C1 C2 C3 -1.4(3)
C7 C1 C2 C3 -179.12(18)
C6 C1 C2 C25 174.33(18)
C7 C1 C2 C25 -3.4(3)
C1 C2 C3 C4 1.7(3)
C25 C2 C3 C4 -173.87(17)
C1 C2 C3 C29 178.72(16)
C25 C2 C3 C29 3.1(3)
C2 C3 C4 C5 -0.6(3)
C29 C3 C4 C5 -177.59(16)
C2 C3 C4 C47 176.03(16)
C29 C3 C4 C47 -1.0(2)
C3 C4 C5 C6 -0.8(3)
C47 C4 C5 C6 -177.48(16)
C3 C4 C5 C51 175.41(16)
C47 C4 C5 C51 -1.3(2)
C4 C5 C6 C1 1.1(3)
C51 C5 C6 C1 -175.08(16)
C4 C5 C6 C69 178.47(16)
C51 C5 C6 C69 2.3(3)
C2 C1 C6 C5 0.0(3)
C7 C1 C6 C5 177.75(17)
C2 C1 C6 C69 -177.38(17)
C7 C1 C6 C69 0.4(3)
C2 C1 C7 C8 114.0(2)
C6 C1 C7 C8 -63.7(2)
C2 C1 C7 C12 -68.2(3)
C6 C1 C7 C12 114.1(2)
C12 C7 C8 C9 -0.4(3)
C1 C7 C8 C9 177.55(19)
C7 C8 C9 C10 -1.0(3)
C7 C8 C9 C13 177.9(3)
C10 C9 C13 C14 156.9(5)
C8 C9 C13 C14 -21.8(6)
C10 C9 C13 C15 -73.1(6)
C8 C9 C13 C15 108.2(5)
C8 C9 C10 C11 1.2(4)
C13 C9 C10 C11 -177.6(3)
C9 C10 C11 C12 -0.1(4)
C16 O1 C12 C7 -174.3(2)
C16 O1 C12 C11 5.8(3)
C8 C7 C12 O1 -178.40(18)
C1 C7 C12 O1 3.8(3)
C8 C7 C12 C11 1.5(3)
C1 C7 C12 C11 -176.3(2)
C10 C11 C12 O1 178.6(2)
C10 C11 C12 C7 -1.3(4)
C12 O1 C16 C17 -172.6(2)
O1 C16 C17 C18 75.0(3)
C16 C17 C18 C19 -103.7(5)
C20 O2 C19 C18 67.4(5)
C17 C18 C19 O2 61.8(6)
C19 O2 C20 C25 -163.9(3)
C19 O2 C20 C21 15.3(4)
C25 C20 C21 C22 2.5(4)
O2 C20 C21 C22 -176.7(3)
C20 C21 C22 C23 0.3(5)
C21 C22 C23 C24 -2.7(4)
C21 C22 C23 C26 176.0(3)
C22 C23 C24 C25 2.4(3)
C26 C23 C24 C25 -176.3(2)
O2 C20 C25 C24 176.5(2)
C21 C20 C25 C24 -2.8(3)
O2 C20 C25 C2 0.0(3)
C21 C20 C25 C2 -179.3(2)
C23 C24 C25 C20 0.4(3)
C23 C24 C25 C2 177.04(19)
C1 C2 C25 C20 112.2(2)
C3 C2 C25 C20 -72.1(3)
C1 C2 C25 C24 -64.3(2)
C3 C2 C25 C24 111.4(2)
C22 C23 C26 C27 88.6(4)
C24 C23 C26 C27 -92.7(3)
C22 C23 C26 C28 -145.5(3)
C24 C23 C26 C28 33.1(4)
C4 C3 C29 C30 116.92(19)
C2 C3 C29 C30 -60.1(2)
C4 C3 C29 C34 -63.9(2)
C2 C3 C29 C34 119.1(2)
C34 C29 C30 C31 -1.0(3)
C3 C29 C30 C31 178.23(17)
C29 C30 C31 C32 0.1(3)
C29 C30 C31 C35 -179.86(18)
C30 C31 C32 C33 0.6(3)
C35 C31 C32 C33 -179.43(19)
C31 C32 C33 C34 -0.4(3)
C38 O3 C34 C33 -3.0(3)
C38 O3 C34 C29 178.11(16)
C32 C33 C34 O3 -179.20(18)
C32 C33 C34 C29 -0.4(3)
C30 C29 C34 O3 179.94(16)
C3 C29 C34 O3 0.8(3)
C30 C29 C34 C33 1.0(3)
C3 C29 C34 C33 -178.11(17)
C32 C31 C35 C36 -147.5(2)
C30 C31 C35 C36 32.5(3)
C32 C31 C35 C37 81.3(3)
C30 C31 C35 C37 -98.7(3)
C34 O3 C38 C39 -179.19(16)
O3 C38 C39 C40 79.1(2)
C38 C39 C40 C41 -93.6(2)
C42 O4 C41 C40 64.3(2)
C39 C40 C41 O4 56.9(3)
C41 O4 C42 C43 14.1(3)
C41 O4 C42 C47 -167.10(16)
O4 C42 C43 C44 -178.98(17)
C47 C42 C43 C44 2.3(3)
C42 C43 C44 C45 -0.4(3)
C43 C44 C45 C46 -1.1(3)
C43 C44 C45 C48 177.58(19)
C44 C45 C46 C47 0.8(3)
C48 C45 C46 C47 -177.93(18)
C45 C46 C47 C42 0.9(3)
C45 C46 C47 C4 -177.97(17)
O4 C42 C47 C46 178.63(16)
C43 C42 C47 C46 -2.5(3)
O4 C42 C47 C4 -2.5(2)
C43 C42 C47 C4 176.40(17)
C3 C4 C47 C46 -68.9(2)
C5 C4 C47 C46 107.8(2)
C3 C4 C47 C42 112.2(2)
C5 C4 C47 C42 -71.1(2)
C44 C45 C48 C50 9.4(3)
C46 C45 C48 C50 -172.0(2)
C44 C45 C48 C49 -117.2(2)
C46 C45 C48 C49 61.5(2)
C6 C5 C51 C52 110.3(2)
C4 C5 C51 C52 -65.9(2)
C6 C5 C51 C56 -69.3(2)
C4 C5 C51 C56 114.54(19)
C56 C51 C52 C53 -0.2(3)
C5 C51 C52 C53 -179.78(17)
C51 C52 C53 C54 -0.6(3)
C51 C52 C53 C57 -178.87(18)
C52 C53 C54 C55 0.5(3)
C57 C53 C54 C55 178.82(19)
C53 C54 C55 C56 0.2(3)
C60 O5 C56 C55 5.5(3)
C60 O5 C56 C51 -174.75(17)
C54 C55 C56 O5 178.71(18)
C54 C55 C56 C51 -1.0(3)
C52 C51 C56 O5 -178.79(16)
C5 C51 C56 O5 0.8(3)
C52 C51 C56 C55 1.0(3)
C5 C51 C56 C55 -179.42(18)
C54 C53 C57 C58 121.6(2)
C52 C53 C57 C58 -60.2(3)
C54 C53 C57 C59 -113.2(2)
C52 C53 C57 C59 65.0(2)
C56 O5 C60 C61 -173.78(18)
O5 C60 C61 C62 74.1(3)
C60 C61 C62 C63 -100.4(3)
C64 O6 C63 C62 66.7(3)
C61 C62 C63 O6 61.8(3)
C63 O6 C64 C65 16.0(3)
C63 O6 C64 C69 -164.90(19)
O6 C64 C65 C66 -179.2(2)
C69 C64 C65 C66 1.7(3)
C64 C65 C66 C67 0.2(4)
C65 C66 C67 C68 -1.3(4)
C65 C66 C67 C70 -174.9(5)
C66 C67 C70 C72 179.7(8)
C68 C67 C70 C72 6.3(11)
C66 C67 C70 C71 50.8(11)
C68 C67 C70 C71 -122.6(8)
C66 C67 C68 C69 0.5(3)
C70 C67 C68 C69 174.2(5)
C67 C68 C69 C64 1.4(3)
C67 C68 C69 C6 -177.19(19)
O6 C64 C69 C68 178.38(18)
C65 C64 C69 C68 -2.5(3)
O6 C64 C69 C6 -3.1(3)
C65 C64 C69 C6 176.10(19)
C5 C6 C69 C68 -71.3(2)
C1 C6 C69 C68 106.1(2)
C5 C6 C69 C64 110.2(2)
C1 C6 C69 C64 -72.5(2)
C6A C1A C2A C3A -0.3(2)
C7A C1A C2A C3A 176.78(15)
C6A C1A C2A C25A -176.85(15)
C7A C1A C2A C25A 0.2(2)
C1A C2A C3A C4A 0.3(2)
C25A C2A C3A C4A 176.83(15)
C1A C2A C3A C29A -175.87(15)
C25A C2A C3A C29A 0.7(2)
C2A C3A C4A C5A 1.2(2)
C29A C3A C4A C5A 177.33(15)
C2A C3A C4A C47A -175.93(15)
C29A C3A C4A C47A 0.2(2)
C3A C4A C5A C6A -2.6(2)
C47A C4A C5A C6A 174.47(15)
C3A C4A C5A C51A 178.21(15)
C47A C4A C5A C51A -4.7(2)
C4A C5A C6A C1A 2.6(2)
C51A C5A C6A C1A -178.25(15)
C4A C5A C6A C69A -174.42(15)
C51A C5A C6A C69A 4.7(2)
C2A C1A C6A C5A -1.2(2)
C7A C1A C6A C5A -178.23(15)
C2A C1A C6A C69A 175.83(15)
C7A C1A C6A C69A -1.2(2)
C2A C1A C7A C8A -111.39(18)
C6A C1A C7A C8A 65.7(2)
C2A C1A C7A C12A 68.8(2)
C6A C1A C7A C12A -114.17(18)
C12A C7A C8A C9A 0.6(2)
C1A C7A C8A C9A -179.25(15)
C7A C8A C9A C10A 0.9(2)
C7A C8A C9A C13A 179.61(15)
C8A C9A C10A C11A -1.0(2)
C13A C9A C10A C11A -179.70(16)
C9A C10A C11A C12A -0.4(3)
C16A O1A C12A C11A -4.3(2)
C16A O1A C12A C7A 175.55(15)
C10A C11A C12A O1A -178.25(15)
C10A C11A C12A C7A 1.9(2)
C8A C7A C12A O1A 178.16(14)
C1A C7A C12A O1A -2.0(2)
C8A C7A C12A C11A -2.0(2)
C1A C7A C12A C11A 177.84(15)
C10A C9A C13A C15A 118.22(18)
C8A C9A C13A C15A -60.4(2)
C10A C9A C13A C14A -117.72(19)
C8A C9A C13A C14A 63.6(2)
C12A O1A C16A C17A 171.97(14)
O1A C16A C17A C18A -73.3(2)
C16A C17A C18A C19A 102.4(2)
C20A O2A C19A C18A -64.4(2)
C17A C18A C19A O2A -64.6(2)
C19A O2A C20A C21A -18.6(2)
C19A O2A C20A C25A 162.12(15)
O2A C20A C21A C22A 177.51(16)
C25A C20A C21A C22A -3.2(3)
C20A C21A C22A C23A 0.0(3)
C21A C22A C23A C24A 2.4(3)
C21A C22A C23A C26A -173.26(17)
C22A C23A C24A C25A -1.7(3)
C26A C23A C24A C25A 173.93(16)
C23A C24A C25A C20A -1.3(2)
C23A C24A C25A C2A 178.55(15)
O2A C20A C25A C24A -176.85(14)
C21A C20A C25A C24A 3.8(2)
O2A C20A C25A C2A 3.3(2)
C21A C20A C25A C2A -176.05(15)
C1A C2A C25A C24A 67.1(2)
C3A C2A C25A C24A -109.44(18)
C1A C2A C25A C20A -112.99(18)
C3A C2A C25A C20A 70.4(2)
C22A C23A C26A C28A -130.9(3)
C24A C23A C26A C28A 53.5(3)
C22A C23A C26A C27A 103.8(2)
C24A C23A C26A C27A -71.7(2)
C4A C3A C29A C30A -115.06(18)
C2A C3A C29A C30A 61.1(2)
C4A C3A C29A C34A 63.2(2)
C2A C3A C29A C34A -120.62(18)
C34A C29A C30A C31A -0.3(3)
C3A C29A C30A C31A 178.05(16)
C29A C30A C31A C32A -1.6(3)
C29A C30A C31A C35A 179.45(17)
C30A C31A C32A C33A 2.4(3)
C35A C31A C32A C33A -178.69(19)
C31A C32A C33A C34A -1.2(3)
C38A O3A C34A C33A -2.8(2)
C38A O3A C34A C29A 177.35(16)
C32A C33A C34A O3A 179.22(17)
C32A C33A C34A C29A -0.9(3)
C30A C29A C34A O3A -178.52(15)
C3A C29A C34A O3A 3.2(2)
C30A C29A C34A C33A 1.6(2)
C3A C29A C34A C33A -176.71(16)
C32A C31A C35A C36A 150.9(2)
C30A C31A C35A C36A -30.2(3)
C32A C31A C35A C37A -81.1(3)
C30A C31A C35A C37A 97.8(2)
C34A O3A C38A C39A 176.04(16)
O3A C38A C39A C40A -78.7(2)
C38A C39A C40A C41A 95.5(2)
C42A O4A C41A C40A -66.4(2)
C39A C40A C41A O4A -57.0(2)
C41A O4A C42A C43A -13.3(3)
C41A O4A C42A C47A 167.36(16)
O4A C42A C43A C44A 177.93(17)
C47A C42A C43A C44A -2.8(3)
C42A C43A C44A C45A 0.0(3)
C43A C44A C45A C46A 1.9(3)
C43A C44A C45A C48A -176.13(18)
C44A C45A C46A C47A -1.2(3)
C48A C45A C46A C47A 176.91(17)
C45A C46A C47A C42A -1.4(3)
C45A C46A C47A C4A 177.66(16)
O4A C42A C47A C46A -177.22(15)
C43A C42A C47A C46A 3.4(3)
O4A C42A C47A C4A 3.7(2)
C43A C42A C47A C4A -175.68(16)
C3A C4A C47A C46A 68.2(2)
C5A C4A C47A C46A -108.87(19)
C3A C4A C47A C42A -112.69(18)
C5A C4A C47A C42A 70.2(2)
C44A C45A C48A C49A -27.8(3)
C46A C45A C48A C49A 154.24(19)
C44A C45A C48A C50A 95.4(2)
C46A C45A C48A C50A -82.6(2)
C6A C5A C51A C52A -115.80(19)
C4A C5A C51A C52A 63.4(2)
C6A C5A C51A C56A 69.7(2)
C4A C5A C51A C56A -111.18(18)
C56A C51A C52A C53A 2.4(3)
C5A C51A C52A C53A -172.33(16)
C51A C52A C53A C54A 0.6(3)
C51A C52A C53A C57A -178.56(17)
C52A C53A C54A C55A -2.0(3)
C57A C53A C54A C55A 177.21(18)
C53A C54A C55A C56A 0.3(3)
C60A O5A C56A C55A 0.1(2)
C60A O5A C56A C51A 178.56(15)
C54A C55A C56A O5A -178.71(17)
C54A C55A C56A C51A 2.8(3)
C52A C51A C56A O5A 177.37(15)
C5A C51A C56A O5A -8.0(2)
C52A C51A C56A C55A -4.1(2)
C5A C51A C56A C55A 170.53(16)
C54A C53A C57A C58A 142.9(2)
C52A C53A C57A C58A -37.9(3)
C54A C53A C57A C59A -92.6(2)
C52A C53A C57A C59A 86.5(2)
C56A O5A C60A C61A 173.14(15)
O5A C60A C61A C62A -72.2(2)
C60A C61A C62A C63A 102.5(2)
C64A O6A C63A C62A -67.3(2)
C61A C62A C63A O6A -64.1(2)
C63A O6A C64A C65A -16.1(2)
C63A O6A C64A C69A 163.74(15)
O6A C64A C65A C66A 178.53(17)
C69A C64A C65A C66A -1.4(3)
C64A C65A C66A C67A -0.7(3)
C65A C66A C67A C68A 2.0(3)
C65A C66A C67A C70A -175.56(19)
C66A C67A C68A C69A -1.4(3)
C70A C67A C68A C69A 176.04(18)
C67A C68A C69A C64A -0.5(3)
C67A C68A C69A C6A 179.09(16)
O6A C64A C69A C68A -177.98(15)
C65A C64A C69A C68A 1.9(2)
O6A C64A C69A C6A 2.4(2)
C65A C64A C69A C6A -177.68(15)
C5A C6A C69A C68A 66.3(2)
C1A C6A C69A C68A -110.74(19)
C5A C6A C69A C64A -114.15(18)
C1A C6A C69A C64A 68.9(2)
C66A C67A C70A C71A -66.7(3)
C68A C67A C70A C71A 115.9(2)
C66A C67A C70A C72A 166.0(2)
C68A C67A C70A C72A -11.4(3)
